data_4316211
loop_
_publ_author_name
'Thomas J. Emge'
'Michael D. Romanelli'
'Brian F. Moore'
'John G. Brennan'

_publ_section_title
;
 Zinc, Cadmium, and Mercury Complexes with Fluorinated Selenolate Ligands
;
_journal_name_full 'Inorganic Chemistry'
_journal_page_first 7304
_journal_page_last 7312
_journal_paper_doi 10.1021/ic1002989
_journal_volume 49
_journal_year 2010
_chemical_formula_moiety 'C12 F10 Hg Se2'
_chemical_formula_sum 'C12 F10 Hg Se2'
_chemical_formula_weight 692.63
_chemical_name_systematic
; 
 ? 
;
_space_group_IT_number 2
_symmetry_cell_setting triclinic
_symmetry_space_group_name_Hall '-P 1'
_symmetry_space_group_name_H-M 'P -1'
_atom_sites_solution_primary direct
_atom_sites_solution_secondary difmap
_audit_creation_method SHELXL-97
_cell_angle_alpha 78.392(3)
_cell_angle_beta 83.452(2)
_cell_angle_gamma 77.348(3)
_cell_formula_units_Z 15
_cell_length_a 14.6756(6)
_cell_length_b 17.8623(9)
_cell_length_c 21.629(2)
_cell_measurement_reflns_used 9493
_cell_measurement_temperature 100(2)
_cell_measurement_theta_max 30.55
_cell_measurement_theta_min 2.21
_cell_volume 5404.5(6)
_computing_cell_refinement 'Bruker SAINT'
_computing_data_collection 'Bruker APEX2'
_computing_data_reduction 'Bruker SAINT'
_computing_molecular_graphics 'Bruker SHELXTL'
_computing_publication_material 'Bruker SHELXTL'
_computing_structure_refinement 'SHELXL-97 (Sheldrick, 1997)'
_computing_structure_solution 'SHELXS-97 (Sheldrick, 1990)'
_diffrn_ambient_temperature 100(2)
_diffrn_measured_fraction_theta_full 0.984
_diffrn_measured_fraction_theta_max 0.984
_diffrn_measurement_device_type 'Bruker APEX-II CCD'
_diffrn_measurement_method '\f and \w scans'
_diffrn_radiation_monochromator graphite
_diffrn_radiation_source 'fine-focus sealed tube'
_diffrn_radiation_type MoK\a
_diffrn_radiation_wavelength 0.71069
_diffrn_reflns_av_R_equivalents 0.0551
_diffrn_reflns_av_sigmaI/netI 0.1100
_diffrn_reflns_limit_h_max 19
_diffrn_reflns_limit_h_min -19
_diffrn_reflns_limit_k_max 23
_diffrn_reflns_limit_k_min -23
_diffrn_reflns_limit_l_max 28
_diffrn_reflns_limit_l_min -28
_diffrn_reflns_number 54154
_diffrn_reflns_theta_full 28.18
_diffrn_reflns_theta_max 28.18
_diffrn_reflns_theta_min 1.78
_exptl_absorpt_coefficient_mu 15.841
_exptl_absorpt_correction_T_max 0.543
_exptl_absorpt_correction_T_min 0.345
_exptl_absorpt_correction_type multi-scan
_exptl_absorpt_process_details 'Bruker SAINT (SADABS)'
_exptl_crystal_colour colourless
_exptl_crystal_density_diffrn 3.192
_exptl_crystal_density_method 'not measured'
_exptl_crystal_description flat_rod
_exptl_crystal_F_000 4650
_exptl_crystal_size_max 0.41
_exptl_crystal_size_mid 0.08
_exptl_crystal_size_min 0.01
_refine_diff_density_max 3.921
_refine_diff_density_min -3.394
_refine_diff_density_rms 0.272
_refine_ls_extinction_method none
_refine_ls_goodness_of_fit_ref 1.003
_refine_ls_matrix_type full
_refine_ls_number_parameters 2277
_refine_ls_number_reflns 26152
_refine_ls_number_restraints 11931
_refine_ls_restrained_S_all 0.887
_refine_ls_R_factor_all 0.1590
_refine_ls_R_factor_gt 0.0515
_refine_ls_shift/su_max 0.027
_refine_ls_shift/su_mean 0.001
_refine_ls_structure_factor_coef Fsqd
_refine_ls_weighting_details 'w=1/[\s^2^(Fo^2^)+(0.0002P)^2^+0.0000P] where P=(Fo^2^+2Fc^2^)/3'
_refine_ls_weighting_scheme calc
_refine_ls_wR_factor_gt 0.1205
_refine_ls_wR_factor_ref 0.1659
_reflns_number_gt 8203
_reflns_number_total 26152
_reflns_threshold_expression >2sigma(I)
_cod_data_source_file ic1002989_si_001_3.cif
_cod_data_source_block new1
_cod_depositor_comments
;
The following automatic conversions were performed:

'_symmetry_cell_setting' value 'Triclinic' changed to 'triclinic'
according to the built-in table from CIF Core dictionary named
'cif_core.dic' version 2.4.1 from 2010-06-29.

Automatic conversion script
Id: cif_fix_values 1646 2011-03-28 12:23:43Z adriana 

The following automatic conversions were performed:

'_refine_ls_weighting_scheme' value 'calc
w=1/[\s^2^(Fo^2^)+(0.0002P)^2^+0.0000P] where P=(Fo^2^+2Fc^2^)/3' was
changed to 'calc'. New tag '_refine_ls_weighting_details' was
created. The value of the new tag was set to
'w=1/[\s^2^(Fo^2^)+(0.0002P)^2^+0.0000P] where P=(Fo^2^+2Fc^2^)/3'.

Automatic conversion script
Id: cif_fix_values 3143 2015-03-26 13:38:13Z robertas 
;
_cod_database_code 4316211

loop_
_symmetry_equiv_pos_as_xyz
'x, y, z'
'-x, -y, -z'

loop_
_atom_site_label
_atom_site_type_symbol
_atom_site_fract_x
_atom_site_fract_y
_atom_site_fract_z
_atom_site_U_iso_or_equiv
_atom_site_adp_type
_atom_site_occupancy
_atom_site_calc_flag
_atom_site_refinement_flags
_atom_site_disorder_assembly
_atom_site_disorder_group
Hg1 Hg 0.0000 0.0000 0.0000 0.02740(7) Uani 1 d S . 1
Se11 Se 0.07898(3) 0.04826(2) 0.073983(19) 0.02641(12) Uani 1 d D A 1
C1 C 0.20538(6) 0.01711(5) 0.03721(7) 0.0184(6) Uani 1 d DU A 1
C2 C 0.24998(6) 0.07130(5) -0.00264(7) 0.0230(6) Uani 1 d DU A 1
C3 C 0.34043(6) 0.04874(5) -0.02848(8) 0.0298(6) Uani 1 d DU A 1
C4 C 0.38809(6) -0.02797(5) -0.01316(8) 0.0324(6) Uani 1 d DU A 1
C5 C 0.34469(6) -0.08189(5) 0.02831(7) 0.0291(6) Uani 1 d DU A 1
C6 C 0.25345(6) -0.05937(5) 0.05315(8) 0.0205(6) Uani 1 d DU A 1
F1 F 0.20485(12) 0.14461(6) -0.02117(10) 0.0311(7) Uani 1 d DU A 1
F2 F 0.38190(10) 0.10157(7) -0.06793(8) 0.0473(8) Uani 1 d DU A 1
F3 F 0.47552(7) -0.04936(12) -0.03802(9) 0.0539(8) Uani 1 d DU A 1
F4 F 0.39115(13) -0.15576(6) 0.04450(11) 0.0525(8) Uani 1 d DU A 1
F5 F 0.21444(10) -0.11232(7) 0.09357(8) 0.0335(7) Uani 1 d DU A 1
Hg2 Hg -0.004453(10) -0.089653(10) 0.211748(7) 0.02939(5) Uani 1 d . B 1
Se21 Se 0.07031(3) -0.03297(2) 0.282802(19) 0.02765(12) Uani 1 d D B 1
C7 C 0.19716(6) -0.05614(5) 0.24395(7) 0.0184(6) Uani 1 d DU B 1
C8 C 0.23667(6) 0.00102(5) 0.20350(7) 0.0202(6) Uani 1 d DU B 1
C9 C 0.32776(6) -0.01618(5) 0.17688(8) 0.0246(6) Uani 1 d DU B 1
C10 C 0.38042(6) -0.09145(5) 0.18964(8) 0.0284(6) Uani 1 d DU B 1
C11 C 0.34087(6) -0.14908(5) 0.22939(8) 0.0273(6) Uani 1 d DU B 1
C12 C 0.25022(6) -0.13148(5) 0.25643(8) 0.0216(6) Uani 1 d DU B 1
F6 F 0.18899(11) 0.07414(6) 0.18910(11) 0.0347(7) Uani 1 d DU B 1
F7 F 0.36434(10) 0.03940(7) 0.13704(8) 0.0443(8) Uani 1 d DU B 1
F8 F 0.46759(7) -0.10914(12) 0.16310(9) 0.0458(8) Uani 1 d DU B 1
F9 F 0.39202(12) -0.22180(6) 0.24248(12) 0.0453(8) Uani 1 d DU B 1
F10 F 0.21596(10) -0.18920(6) 0.29411(8) 0.0347(7) Uani 1 d DU B 1
Se22 Se -0.08428(3) -0.13567(2) 0.136483(18) 0.02523(11) Uani 1 d D B 1
C13 C -0.21098(6) -0.09295(5) 0.16691(7) 0.0165(6) Uani 1 d DU B 1
C14 C -0.26443(6) -0.13996(5) 0.20756(7) 0.0193(5) Uani 1 d DU B 1
C15 C -0.35527(6) -0.10886(5) 0.22835(8) 0.0271(6) Uani 1 d DU B 1
C16 C -0.39224(6) -0.02986(5) 0.21017(8) 0.0298(6) Uani 1 d DU B 1
C17 C -0.33902(6) 0.01714(5) 0.16941(8) 0.0263(6) Uani 1 d DU B 1
C18 C -0.24852(6) -0.01417(5) 0.14813(8) 0.0191(5) Uani 1 d DU B 1
F11 F -0.23004(13) -0.21551(6) 0.22772(9) 0.0296(7) Uani 1 d DU B 1
F12 F -0.40545(9) -0.15443(8) 0.26881(8) 0.0460(8) Uani 1 d DU B 1
F13 F -0.47864(8) 0.00048(11) 0.23193(9) 0.0543(8) Uani 1 d DU B 1
F14 F -0.37484(14) 0.09328(6) 0.15105(11) 0.0503(8) Uani 1 d DU B 1
F15 F -0.20040(9) 0.03286(7) 0.10823(8) 0.0323(7) Uani 1 d DU B 1
Hg3A Hg -0.005468(15) -0.180631(14) 0.421240(10) 0.02824(7) Uani 0.71 d PD C 1
Se31 Se 0.06383(4) -0.12148(4) 0.49338(3) 0.03374(18) Uani 0.71 d PD C 1
C19A C 0.18928(4) -0.13184(3) 0.45112(5) 0.0226(4) Uani 0.71 d PGDU C 1
C20A C 0.21972(6) -0.06743(4) 0.41433(6) 0.0241(4) Uani 0.71 d PGDU C 1
C21A C 0.30896(8) -0.07617(6) 0.38372(9) 0.0243(4) Uani 0.71 d PGDU C 1
C22A C 0.36776(7) -0.14933(7) 0.38990(10) 0.0244(4) Uani 0.71 d PGDU C 1
C23A C 0.33732(6) -0.21374(5) 0.42669(9) 0.0237(4) Uani 0.71 d PGDU C 1
C24A C 0.24808(5) -0.20500(4) 0.45730(6) 0.0229(4) Uani 0.71 d PGDU C 1
F16A F 0.16560(12) 0.00370(6) 0.40784(14) 0.0320(7) Uani 0.71 d PDU C 1
F17A F 0.33845(12) -0.01424(7) 0.34803(10) 0.0326(7) Uani 0.71 d PDU C 1
F18A F 0.45250(7) -0.15772(12) 0.35843(9) 0.0232(6) Uani 0.71 d PDU C 1
F19A F 0.39442(12) -0.28420(7) 0.43243(14) 0.0346(8) Uani 0.71 d PDU C 1
F20A F 0.22028(12) -0.26789(6) 0.49165(10) 0.0303(8) Uani 0.71 d PDU C 1
Se32 Se -0.08728(3) -0.22462(3) 0.34488(2) 0.01188(13) Uani 0.71 d PD C 1
C25A C -0.21208(4) -0.16979(3) 0.36994(5) 0.0134(4) Uani 0.71 d PGDU C 1
C26A C -0.27316(6) -0.21018(4) 0.41009(6) 0.0136(4) Uani 0.71 d PGDU C 1
C27A C -0.36233(7) -0.17121(6) 0.42744(8) 0.0142(4) Uani 0.71 d PGDU C 1
C28A C -0.39042(6) -0.09184(6) 0.40464(9) 0.0147(4) Uani 0.71 d PGDU C 1
C29A C -0.32934(6) -0.05144(4) 0.36448(8) 0.0139(4) Uani 0.71 d PGDU C 1
C30A C -0.24017(6) -0.09042(4) 0.34713(6) 0.0128(4) Uani 0.71 d PGDU C 1
F21A F -0.24885(15) -0.28657(6) 0.43233(11) 0.0136(6) Uani 0.71 d PDU C 1
F22A F -0.42051(9) -0.20962(8) 0.46764(8) 0.0170(6) Uani 0.71 d PDU C 1
F23A F -0.47512(8) -0.05399(9) 0.42365(10) 0.0140(5) Uani 0.71 d PDU C 1
F24A F -0.35749(14) 0.02509(6) 0.34206(11) 0.0154(7) Uani 0.71 d PDU C 1
F25A F -0.18512(9) -0.04946(8) 0.30715(8) 0.0176(6) Uani 0.71 d PDU C 1
Hg3B Hg 0.00859(4) -0.20297(4) 0.41861(2) 0.02716(17) Uani 0.29 d PD D 2
Se33 Se 0.10872(7) -0.19507(7) 0.50028(5) 0.0363(3) Uani 0.29 d PDU D 2
C19B C 0.20131(4) -0.14600(4) 0.44486(6) 0.0235(4) Uani 0.29 d PGDU D 2
C20B C 0.18187(6) -0.06615(4) 0.42182(7) 0.0248(5) Uani 0.29 d PGDU D 2
C21B C 0.25034(9) -0.03053(5) 0.38543(9) 0.0262(5) Uani 0.29 d PGDU D 2
C22B C 0.33825(10) -0.07476(7) 0.37208(11) 0.0259(5) Uani 0.29 d PGDU D 2
C23B C 0.35768(7) -0.15460(7) 0.39512(10) 0.0246(4) Uani 0.29 d PGDU D 2
C24B C 0.28922(5) -0.19023(4) 0.43151(7) 0.0236(4) Uani 0.29 d PGDU D 2
F16B F 0.10013(9) -0.02135(11) 0.43690(16) 0.0321(12) Uani 0.29 d PDU D 2
F17B F 0.2296(2) 0.04569(6) 0.36029(17) 0.0360(12) Uani 0.29 d PDU D 2
F18B F 0.39950(9) -0.04232(11) 0.33022(10) 0.0326(12) Uani 0.29 d PDU D 2
F19B F 0.44208(9) -0.19740(11) 0.38093(16) 0.0231(10) Uani 0.29 d PDU D 2
F20B F 0.3122(2) -0.26602(6) 0.45583(17) 0.0294(8) Uani 0.29 d PDU D 2
Se34 Se -0.08661(6) -0.21206(7) 0.33416(5) 0.0184(4) Uani 0.29 d PD D 2
C25B C -0.21062(4) -0.16800(4) 0.36882(6) 0.0133(4) Uani 0.29 d PGDU D 2
C26B C -0.26287(7) -0.21598(5) 0.40969(7) 0.0140(4) Uani 0.29 d PGDU D 2
C27B C -0.35241(8) -0.18487(7) 0.43302(9) 0.0144(4) Uani 0.29 d PGDU D 2
C28B C -0.38971(7) -0.10578(7) 0.41549(11) 0.0147(4) Uani 0.29 d PGDU D 2
C29B C -0.33746(6) -0.05781(5) 0.37462(9) 0.0138(4) Uani 0.29 d PGDU D 2
C30B C -0.24792(6) -0.08891(4) 0.35129(7) 0.0131(4) Uani 0.29 d PGDU D 2
F21B F -0.22466(18) -0.28966(7) 0.43361(16) 0.0161(10) Uani 0.29 d PDU D 2
F22B F -0.40179(11) -0.23084(9) 0.47380(10) 0.0190(10) Uani 0.29 d PDU D 2
F23B F -0.47728(8) -0.07636(14) 0.43620(14) 0.0203(10) Uani 0.29 d PDU D 2
F24B F -0.37513(18) 0.01795(6) 0.35587(19) 0.0167(10) Uani 0.29 d PDU D 2
F25B F -0.19805(10) -0.03982(8) 0.31562(12) 0.0149(10) Uani 0.29 d PDU D 2
Hg4A Hg 0.010670(11) -0.283010(9) 0.625498(8) 0.02008(4) Uani 0.93 d PD E 2
Se41 Se 0.12716(3) -0.28601(3) 0.70225(2) 0.04198(15) Uani 0.93 d PD E 2
C31A C 0.21100(4) -0.22577(3) 0.64850(5) 0.0242(4) Uani 0.93 d PGDU E 2
C32A C 0.18202(5) -0.14596(3) 0.62804(6) 0.0245(4) Uani 0.93 d PGDU E 2
C33A C 0.24287(8) -0.10349(4) 0.58983(7) 0.0263(4) Uani 0.93 d PGDU E 2
C34A C 0.33268(9) -0.14081(6) 0.57208(9) 0.0268(4) Uani 0.93 d PGDU E 2
C35A C 0.36166(6) -0.22062(6) 0.59253(9) 0.0280(4) Uani 0.93 d PGDU E 2
C36A C 0.30082(5) -0.26309(4) 0.63074(6) 0.0262(4) Uani 0.93 d PGDU E 2
F26A F 0.09756(8) -0.10839(9) 0.64687(9) 0.0285(7) Uani 0.93 d PDU E 2
F27A F 0.21533(15) -0.02672(6) 0.56881(11) 0.0348(7) Uani 0.93 d PDU E 2
F28A F 0.39070(9) -0.10042(8) 0.53398(8) 0.0371(7) Uani 0.93 d PDU E 2
F29A F 0.44809(8) -0.25580(10) 0.57404(10) 0.0345(7) Uani 0.93 d PDU E 2
F30A F 0.33156(14) -0.33941(6) 0.64985(11) 0.0351(7) Uani 0.93 d PDU E 2
Se42 Se -0.08611(3) -0.30172(2) 0.545208(18) 0.01714(11) Uani 0.93 d PD E 2
C37A C -0.20795(4) -0.24414(3) 0.57226(5) 0.0185(4) Uani 0.93 d PGDU E 2
C38A C -0.26878(6) -0.28290(4) 0.61419(6) 0.0180(4) Uani 0.93 d PGDU E 2
C39A C -0.35686(7) -0.24251(6) 0.63215(8) 0.0210(4) Uani 0.93 d PGDU E 2
C40A C -0.38411(6) -0.16336(6) 0.60819(9) 0.0233(4) Uani 0.93 d PGDU E 2
C41A C -0.32328(6) -0.12460(4) 0.56626(7) 0.0220(4) Uani 0.93 d PGDU E 2
C42A C -0.23520(6) -0.16499(3) 0.54830(5) 0.0200(4) Uani 0.93 d PGDU E 2
F31A F -0.24408(13) -0.35875(6) 0.63829(9) 0.0220(6) Uani 0.93 d PDU E 2
F32A F -0.41519(8) -0.28009(8) 0.67286(8) 0.0277(6) Uani 0.93 d PDU E 2
F33A F -0.46914(8) -0.12436(9) 0.62555(9) 0.0299(7) Uani 0.93 d PDU E 2
F34A F -0.35103(14) -0.04867(6) 0.54188(9) 0.0264(6) Uani 0.93 d PDU E 2
F35A F -0.17840(9) -0.12544(8) 0.50854(8) 0.0267(7) Uani 0.93 d PDU E 2
Hg5B Hg 0.01210(3) -0.36337(3) 0.83336(2) 0.02318(13) Uani 0.33 d PD F 2
Se53 Se -0.08474(6) -0.37791(5) 0.75146(5) 0.0225(3) Uani 0.33 d PD F 2
C43B C -0.20489(5) -0.31802(4) 0.77833(5) 0.0165(4) Uani 0.33 d PGDU F 2
C44B C -0.26913(6) -0.35532(5) 0.81809(6) 0.0181(5) Uani 0.33 d PGDU F 2
C45B C -0.35747(7) -0.31330(7) 0.83357(8) 0.0194(5) Uani 0.33 d PGDU F 2
C46B C -0.38156(6) -0.23397(7) 0.80929(9) 0.0194(4) Uani 0.33 d PGDU F 2
C47B C -0.31732(7) -0.19666(5) 0.76953(8) 0.0181(4) Uani 0.33 d PGDU F 2
C48B C -0.22898(6) -0.23869(4) 0.75405(6) 0.0170(4) Uani 0.33 d PGDU F 2
F36B F -0.2461(2) -0.43032(6) 0.84505(14) 0.0182(10) Uani 0.33 d PDU F 2
F37B F -0.41494(10) -0.34737(11) 0.87770(9) 0.0241(10) Uani 0.33 d PDU F 2
F38B F -0.46044(9) -0.19126(11) 0.83210(12) 0.0242(10) Uani 0.33 d PDU F 2
F39B F -0.3452(2) -0.12289(7) 0.73957(13) 0.0206(10) Uani 0.33 d PDU F 2
F40B F -0.17522(10) -0.20341(11) 0.70855(9) 0.0176(7) Uani 0.33 d PDU F 2
Se54 Se 0.13257(6) -0.36853(5) 0.90831(5) 0.0209(3) Uani 0.33 d PD F 2
C49B C 0.21095(4) -0.30426(3) 0.85260(6) 0.0158(4) Uani 0.33 d PGDU F 2
C50B C 0.17886(6) -0.22433(4) 0.83512(7) 0.0144(5) Uani 0.33 d PGDU F 2
C51B C 0.23643(10) -0.17874(4) 0.79687(9) 0.0148(5) Uani 0.33 d PGDU F 2
C52B C 0.32608(11) -0.21309(7) 0.77609(11) 0.0165(4) Uani 0.33 d PGDU F 2
C53B C 0.35817(8) -0.29303(7) 0.79356(11) 0.0181(4) Uani 0.33 d PGDU F 2
C54B C 0.30061(5) -0.33861(4) 0.83182(8) 0.0168(4) Uani 0.33 d PGDU F 2
F41B F 0.09438(8) -0.18937(12) 0.85626(13) 0.0158(8) Uani 0.33 d PDU F 2
F42B F 0.20328(19) -0.10278(6) 0.77551(17) 0.0189(10) Uani 0.33 d PDU F 2
F43B F 0.37989(10) -0.16930(9) 0.73711(11) 0.0197(10) Uani 0.33 d PDU F 2
F44B F 0.44283(8) -0.32612(13) 0.77023(12) 0.0246(10) Uani 0.33 d PDU F 2
F45B F 0.33362(19) -0.41515(6) 0.8471(2) 0.0186(10) Uani 0.33 d PDU F 2
Hg4B Hg -0.01301(14) -0.10240(14) 0.56648(12) 0.0533(10) Uani 0.07 d PD G 3
Se43 Se -0.13934(8) -0.10001(8) 0.49770(8) 0.061(2) Uiso 0.07 d PD G 3
C31B C -0.21469(4) -0.16664(4) 0.55354(6) 0.0206(4) Uiso 0.07 d PGDU G 3
C32B C -0.17925(6) -0.24600(4) 0.57142(7) 0.0188(5) Uiso 0.07 d PGDU G 3
C33B C -0.23443(9) -0.29335(5) 0.61012(9) 0.0186(5) Uiso 0.07 d PGDU G 3
C34B C -0.32504(10) -0.26134(7) 0.63093(10) 0.0199(5) Uiso 0.07 d PGDU G 3
C35B C -0.36049(7) -0.18197(7) 0.61304(10) 0.0217(5) Uiso 0.07 d PGDU G 3
C36B C -0.30531(5) -0.13462(5) 0.57435(8) 0.0217(4) Uiso 0.07 d PGDU G 3
F26B F -0.09774(9) -0.28010(13) 0.54543(12) 0.0173(15) Uiso 0.07 d PDU G 3
F27B F -0.19512(18) -0.36646(7) 0.63622(16) 0.0186(11) Uiso 0.07 d PDU G 3
F28B F -0.37920(10) -0.30746(9) 0.66658(13) 0.0219(11) Uiso 0.07 d PDU G 3
F29B F -0.45214(8) -0.15394(17) 0.6252(2) 0.0243(11) Uiso 0.07 d PDU G 3
F30B F -0.3368(2) -0.05756(6) 0.5658(3) 0.0233(11) Uiso 0.07 d PDU G 3
Se44 Se 0.08856(8) -0.05952(9) 0.63154(12) 0.070 Uiso 0.07 d PD G 3
C37B C 0.20324(4) -0.13703(4) 0.62366(6) 0.0258(4) Uiso 0.07 d PGDU G 3
C38B C 0.27913(6) -0.11795(5) 0.58369(7) 0.0276(5) Uiso 0.07 d PGDU G 3
C39B C 0.35751(7) -0.17548(7) 0.57438(9) 0.0285(5) Uiso 0.07 d PGDU G 3
C40B C 0.35999(7) -0.25208(6) 0.60504(10) 0.0278(5) Uiso 0.07 d PGDU G 3
C41B C 0.28410(8) -0.27116(4) 0.64501(8) 0.0268(5) Uiso 0.07 d PGDU G 3
C42B C 0.20573(6) -0.21364(4) 0.65432(7) 0.0257(5) Uiso 0.07 d PGDU G 3
F31B F 0.2777(2) -0.04551(7) 0.55191(14) 0.0303(11) Uiso 0.07 d PDU G 3
F32B F 0.42398(10) -0.15954(16) 0.52854(8) 0.0320(11) Uiso 0.07 d PDU G 3
F33B F 0.43687(10) -0.30696(9) 0.5978(2) 0.0305(11) Uiso 0.07 d PDU G 3
F34B F 0.2889(2) -0.34435(7) 0.67712(14) 0.0290(11) Uiso 0.07 d PDU G 3
F35B F 0.12921(5) -0.23611(8) 0.68489(4) 0.0286(15) Uiso 0.07 d PDU G 3
Hg5A Hg -0.012167(15) -0.176238(11) 0.770660(10) 0.01485(6) Uani 0.67 d PD H 3
Se51 Se 0.08555(3) -0.15914(3) 0.85143(2) 0.01497(15) Uani 0.67 d PD H 3
C43A C 0.20629(4) -0.21918(3) 0.82547(5) 0.0134(4) Uani 0.67 d PGDU H 3
C44A C 0.26819(6) -0.18186(4) 0.78333(6) 0.0144(4) Uani 0.67 d PGDU H 3
C45A C 0.35613(7) -0.22343(7) 0.76646(8) 0.0163(4) Uani 0.67 d PGDU H 3
C46A C 0.38218(6) -0.30232(6) 0.79172(9) 0.0179(4) Uani 0.67 d PGDU H 3
C47A C 0.32028(6) -0.33964(4) 0.83386(8) 0.0170(4) Uani 0.67 d PGDU H 3
C48A C 0.23234(6) -0.29807(4) 0.85073(6) 0.0157(4) Uani 0.67 d PGDU H 3
F36A F 0.24491(16) -0.10630(6) 0.75810(11) 0.0184(7) Uani 0.67 d PDU H 3
F37A F 0.41496(9) -0.18657(9) 0.72567(8) 0.0221(7) Uani 0.67 d PDU H 3
F38A F 0.46747(8) -0.34223(10) 0.77623(11) 0.0248(8) Uani 0.67 d PDU H 3
F39A F 0.34711(16) -0.41521(6) 0.85962(11) 0.0187(7) Uani 0.67 d PDU H 3
F40A F 0.17492(9) -0.33692(8) 0.89051(8) 0.0157(6) Uani 0.67 d PDU H 3
Se52 Se -0.13244(3) -0.16979(3) 0.69461(2) 0.01173(14) Uani 0.67 d PDU H 3
C49A C -0.21299(4) -0.23376(3) 0.74822(5) 0.0163(4) Uani 0.67 d PGDU H 3
C50A C -0.18158(5) -0.31342(3) 0.76794(6) 0.0155(5) Uani 0.67 d PGDU H 3
C51A C -0.24002(9) -0.35748(4) 0.80702(8) 0.0169(4) Uani 0.67 d PGDU H 3
C52A C -0.32987(9) -0.32189(7) 0.82637(9) 0.0187(4) Uani 0.67 d PGDU H 3
C53A C -0.36128(7) -0.24224(7) 0.80665(9) 0.0199(4) Uani 0.67 d PGDU H 3
C54A C -0.30284(5) -0.19817(4) 0.76757(7) 0.0175(4) Uani 0.67 d PGDU H 3
F41A F -0.09560(8) -0.34887(10) 0.75002(11) 0.0231(6) Uani 0.67 d PDU H 3
F42A F -0.21070(16) -0.43437(6) 0.82682(13) 0.0249(8) Uani 0.67 d PDU H 3
F43A F -0.38609(9) -0.36510(8) 0.86346(9) 0.0255(8) Uani 0.67 d PDU H 3
F44A F -0.45009(8) -0.20931(11) 0.82214(12) 0.0266(8) Uani 0.67 d PDU H 3
F45A F -0.33399(16) -0.12146(6) 0.75157(13) 0.0209(7) Uani 0.67 d PDU H 3
Hg6B Hg -0.011799(16) -0.254912(12) 0.978079(11) 0.01242(6) Uani 0.60 d PD I 3
Se63 Se -0.12290(5) -0.25591(4) 0.90019(3) 0.0394(2) Uani 0.60 d PDU I 3
C55B C -0.20933(4) -0.31458(3) 0.95242(6) 0.0236(4) Uani 0.60 d PGDU I 3
C56B C -0.18366(6) -0.39448(3) 0.97389(7) 0.0236(5) Uani 0.60 d PGDU I 3
C57B C -0.24659(9) -0.43429(5) 1.01262(8) 0.0249(4) Uani 0.60 d PGDU I 3
C58B C -0.33520(10) -0.39420(7) 1.02989(10) 0.0253(5) Uani 0.60 d PGDU I 3
C59B C -0.36087(7) -0.31430(7) 1.00842(10) 0.0255(4) Uani 0.60 d PGDU I 3
C60B C -0.29794(5) -0.27449(4) 0.96968(7) 0.0248(4) Uani 0.60 d PGDU I 3
F46B F -0.09922(8) -0.43488(10) 0.95807(12) 0.0264(9) Uani 0.60 d PDU I 3
F47B F -0.22087(18) -0.51102(6) 1.03457(13) 0.0280(9) Uani 0.60 d PDU I 3
F48B F -0.39511(9) -0.43170(9) 1.06876(9) 0.0322(9) Uani 0.60 d PDU I 3
F49B F -0.44684(8) -0.27562(11) 1.02429(13) 0.0325(9) Uani 0.60 d PDU I 3
F50B F -0.32475(18) -0.19790(6) 0.94982(15) 0.0324(7) Uani 0.60 d PDU I 3
Se64 Se 0.08844(4) -0.23279(3) 1.05477(3) 0.01644(18) Uani 0.60 d PD I 3
C61B C 0.20912(4) -0.29264(3) 1.02786(5) 0.0146(4) Uani 0.60 d PGDU I 3
C62B C 0.27095(6) -0.25523(5) 0.98573(6) 0.0144(4) Uani 0.60 d PGDU I 3
C63B C 0.35918(7) -0.29658(7) 0.96917(9) 0.0158(4) Uani 0.60 d PGDU I 3
C64B C 0.38558(6) -0.37534(6) 0.99474(10) 0.0161(4) Uani 0.60 d PGDU I 3
C65B C 0.32375(6) -0.41275(4) 1.03687(8) 0.0149(4) Uani 0.60 d PGDU I 3
C66B C 0.23552(6) -0.37140(4) 1.05343(6) 0.0140(4) Uani 0.60 d PGDU I 3
F51B F 0.24817(17) -0.17941(6) 0.96101(12) 0.0174(8) Uani 0.60 d PDU I 3
F52B F 0.41957(9) -0.26015(9) 0.92945(9) 0.0208(8) Uani 0.60 d PDU I 3
F53B F 0.47058(8) -0.41529(10) 0.97856(12) 0.0194(8) Uani 0.60 d PDU I 3
F54B F 0.34966(17) -0.48901(6) 1.06100(12) 0.0178(8) Uani 0.60 d PDU I 3
F55B F 0.17519(9) -0.41205(8) 1.08798(10) 0.0158(7) Uani 0.60 d PDU I 3
Hg6A Hg 0.00697(3) -0.28069(3) 0.976423(18) 0.02572(12) Uani 0.40 d PD J 4
Se61 Se -0.06352(5) -0.33720(7) 0.90351(4) 0.0472(4) Uani 0.40 d PD J 4
C55A C -0.18860(4) -0.32920(4) 0.94626(6) 0.0231(5) Uani 0.40 d PGDU J 4
C56A C -0.21811(7) -0.39456(4) 0.98209(7) 0.0240(4) Uani 0.40 d PGDU J 4
C57A C -0.30720(9) -0.38716(6) 1.01291(10) 0.0248(4) Uani 0.40 d PGDU J 4
C58A C -0.36677(8) -0.31441(8) 1.00790(11) 0.0256(4) Uani 0.40 d PGDU J 4
C59A C -0.33726(6) -0.24905(6) 0.97207(10) 0.0261(5) Uani 0.40 d PGDU J 4
C60A C -0.24817(5) -0.25644(4) 0.94125(7) 0.0250(5) Uani 0.40 d PGDU J 4
F46A F -0.16199(13) -0.46490(7) 0.9900(2) 0.0275(8) Uani 0.40 d PDU J 4
F47A F -0.33424(13) -0.44929(7) 1.05025(11) 0.0286(9) Uani 0.40 d PDU J 4
F48A F -0.45147(8) -0.30709(16) 1.03935(11) 0.0284(10) Uani 0.40 d PDU J 4
F49A F -0.39689(12) -0.17973(7) 0.9643(2) 0.0358(11) Uani 0.40 d PDU J 4
F50A F -0.22356(14) -0.19265(7) 0.90607(12) 0.0346(11) Uani 0.40 d PDU J 4
Se62 Se 0.08599(5) -0.24632(5) 1.05973(4) 0.0097(2) Uani 0.40 d PD J 4
C61A C 0.21164(4) -0.29375(4) 1.02997(5) 0.0145(4) Uani 0.40 d PGDU J 4
C62A C 0.26832(6) -0.24790(4) 0.99107(6) 0.0149(4) Uani 0.40 d PGDU J 4
C63A C 0.35840(8) -0.28164(7) 0.97060(9) 0.0159(4) Uani 0.40 d PGDU J 4
C64A C 0.39182(6) -0.36124(7) 0.98903(10) 0.0159(4) Uani 0.40 d PGDU J 4
C65A C 0.33515(6) -0.40710(5) 1.02793(8) 0.0146(4) Uani 0.40 d PGDU J 4
C66A C 0.24506(6) -0.37335(4) 1.04840(6) 0.0136(4) Uani 0.40 d PGDU J 4
F51A F 0.23616(18) -0.17230(6) 0.96940(16) 0.0141(9) Uani 0.40 d PDU J 4
F52A F 0.40989(10) -0.23902(9) 0.92828(9) 0.0176(9) Uani 0.40 d PDU J 4
F53A F 0.47600(8) -0.39479(12) 0.96556(12) 0.0176(9) Uani 0.40 d PDU J 4
F54A F 0.36955(18) -0.48328(6) 1.04783(17) 0.0159(9) Uani 0.40 d PDU J 4
F55A F 0.19926(11) -0.41661(9) 1.09378(9) 0.0136(7) Uani 0.40 d PDU J 4
Hg7 Hg 0.004653(12) -0.362586(11) 1.182873(8) 0.03386(6) Uani 1 d . K 4
Se71 Se 0.08530(3) -0.31969(2) 1.259838(19) 0.02295(12) Uani 1 d D K 4
C67 C 0.20998(6) -0.36951(5) 1.23068(8) 0.0153(6) Uani 1 d DU K 4
C68 C 0.26858(6) -0.32564(5) 1.19139(8) 0.0169(5) Uani 1 d DU K 4
C69 C 0.35893(6) -0.36074(5) 1.17284(8) 0.0203(6) Uani 1 d DU K 4
C70 C 0.39089(6) -0.44038(5) 1.19221(8) 0.0237(6) Uani 1 d DU K 4
C71 C 0.33386(6) -0.48360(5) 1.23336(8) 0.0227(6) Uani 1 d DU K 4
C72 C 0.24390(6) -0.44826(5) 1.25262(8) 0.0171(5) Uani 1 d DU K 4
F56 F 0.23900(13) -0.24949(5) 1.17033(10) 0.0270(7) Uani 1 d DU K 4
F57 F 0.41338(9) -0.31850(8) 1.13284(8) 0.0361(7) Uani 1 d DU K 4
F58 F 0.47726(7) -0.47453(10) 1.17315(9) 0.0409(8) Uani 1 d DU K 4
F59 F 0.36553(14) -0.56005(6) 1.25394(10) 0.0352(7) Uani 1 d DU K 4
F60 F 0.19119(9) -0.49338(7) 1.29054(8) 0.0269(7) Uani 1 d DU K 4
Se72 Se -0.06633(3) -0.42172(3) 1.11134(2) 0.04717(16) Uani 1 d D K 4
C73 C -0.19177(6) -0.40580(5) 1.15320(8) 0.0216(6) Uani 1 d DU K 4
C74 C -0.22757(6) -0.46775(5) 1.18956(8) 0.0257(6) Uani 1 d DU K 4
C75 C -0.31673(6) -0.45540(5) 1.21974(8) 0.0299(6) Uani 1 d DU K 4
C76 C -0.37380(6) -0.38158(5) 1.21050(8) 0.0314(6) Uani 1 d DU K 4
C77 C -0.33933(6) -0.31994(5) 1.17242(8) 0.0288(6) Uani 1 d DU K 4
C78 C -0.24898(6) -0.33186(5) 1.14417(8) 0.0242(6) Uani 1 d DU K 4
F61 F -0.17547(12) -0.53980(6) 1.19929(13) 0.0523(8) Uani 1 d DU K 4
F62 F -0.34941(11) -0.51525(7) 1.25653(9) 0.0543(8) Uani 1 d DU K 4
F63 F -0.45963(7) -0.36916(12) 1.23994(9) 0.0486(8) Uani 1 d DU K 4
F64 F -0.39431(11) -0.24845(6) 1.16460(13) 0.0499(8) Uani 1 d DU K 4
F65 F -0.21817(11) -0.27129(6) 1.10807(9) 0.0411(7) Uani 1 d DU K 4
Hg8 Hg 0.002831(11) -0.455560(10) 1.393812(8) 0.02589(5) Uani 1 d . L 4
Se81 Se 0.08291(3) -0.40886(2) 1.46836(2) 0.02747(12) Uani 1 d D L 4
C79 C 0.20998(6) -0.44602(5) 1.43555(8) 0.0180(6) Uani 1 d DU L 4
C80 C 0.25918(6) -0.39547(5) 1.39516(7) 0.0211(6) Uani 1 d DU L 4
C81 C 0.35007(6) -0.42228(5) 1.37204(8) 0.0299(6) Uani 1 d DU L 4
C82 C 0.39219(6) -0.50031(5) 1.38890(8) 0.0330(6) Uani 1 d DU L 4
C83 C 0.34341(6) -0.55091(5) 1.42971(8) 0.0295(6) Uani 1 d DU L 4
C84 C 0.25264(6) -0.52381(5) 1.45307(8) 0.0219(6) Uani 1 d DU L 4
F66 F 0.21899(13) -0.32088(6) 1.37637(10) 0.0340(7) Uani 1 d DU L 4
F67 F 0.39521(10) -0.37383(8) 1.33042(8) 0.0493(8) Uani 1 d DU L 4
F68 F 0.47827(8) -0.52721(12) 1.36454(9) 0.0597(9) Uani 1 d DU L 4
F69 F 0.38510(13) -0.62584(6) 1.44736(11) 0.0505(8) Uani 1 d DU L 4
F70 F 0.20795(9) -0.57408(7) 1.49198(8) 0.0342(7) Uani 1 d DU L 4
Se82 Se -0.07472(3) -0.50784(2) 1.321136(18) 0.02053(11) Uani 1 d D L 4
C85 C -0.20171(6) -0.48116(5) 1.35893(7) 0.0154(6) Uani 1 d DU L 4
C86 C -0.24316(6) -0.53663(5) 1.39991(7) 0.0171(5) Uani 1 d DU L 4
C87 C -0.33441(6) -0.51713(5) 1.42564(8) 0.0207(6) Uani 1 d DU L 4
C88 C -0.38460(6) -0.44107(5) 1.41184(7) 0.0238(6) Uani 1 d DU L 4
C89 C -0.34371(6) -0.38537(5) 1.37069(7) 0.0242(6) Uani 1 d DU L 4
C90 C -0.25296(6) -0.40547(5) 1.34425(8) 0.0182(6) Uani 1 d DU L 4
F71 F -0.19639(11) -0.60965(6) 1.41708(9) 0.0217(6) Uani 1 d DU L 4
F72 F -0.37310(10) -0.57091(7) 1.46614(8) 0.0324(7) Uani 1 d DU L 4
F73 F -0.47197(7) -0.42188(11) 1.43769(9) 0.0398(8) Uani 1 d DU L 4
F74 F -0.39212(12) -0.31179(6) 1.35667(11) 0.0439(8) Uani 1 d DU L 4
F75 F -0.21600(10) -0.34932(6) 1.30639(8) 0.0318(7) Uani 1 d DU L 4

loop_
_atom_site_aniso_label
_atom_site_aniso_U_11
_atom_site_aniso_U_22
_atom_site_aniso_U_33
_atom_site_aniso_U_23
_atom_site_aniso_U_13
_atom_site_aniso_U_12
Hg1 0.01375(10) 0.04730(11) 0.02375(10) -0.01287(9) -0.00463(9) -0.00416(9)
Se11 0.01594(19) 0.0415(2) 0.02281(19) -0.01226(16) -0.00404(16) -0.00084(17)
C1 0.0209(9) 0.0191(9) 0.0185(9) -0.0033(8) -0.0083(8) -0.0074(8)
C2 0.0267(9) 0.0256(8) 0.0216(9) -0.0061(8) -0.0082(8) -0.0106(8)
C3 0.0275(9) 0.0415(9) 0.0251(9) -0.0087(8) -0.0046(9) -0.0132(8)
C4 0.0266(9) 0.0442(9) 0.0300(9) -0.0174(8) -0.0079(9) -0.0025(9)
C5 0.0280(9) 0.0303(9) 0.0304(9) -0.0141(8) -0.0136(9) 0.0049(8)
C6 0.0239(9) 0.0192(8) 0.0224(9) -0.0045(8) -0.0122(8) -0.0070(8)
F1 0.0404(12) 0.0200(9) 0.0316(12) 0.0050(9) -0.0087(11) -0.0089(9)
F2 0.0428(12) 0.0824(14) 0.0249(12) -0.0047(11) 0.0089(11) -0.0406(10)
F3 0.0206(13) 0.0962(15) 0.0508(13) -0.0467(11) 0.0015(11) 0.0040(12)
F4 0.0517(14) 0.0335(11) 0.0710(14) -0.0288(10) -0.0364(12) 0.0285(11)
F5 0.0515(13) 0.0168(9) 0.0346(12) 0.0107(9) -0.0129(11) -0.0212(8)
Hg2 0.01121(7) 0.05866(9) 0.02360(8) -0.01970(7) -0.00012(6) -0.00778(7)
Se21 0.01606(19) 0.0491(2) 0.02217(18) -0.01844(16) -0.00010(16) -0.00560(17)
C7 0.0185(9) 0.0205(9) 0.0188(9) -0.0035(8) -0.0068(8) -0.0064(8)
C8 0.0200(9) 0.0206(8) 0.0229(9) -0.0022(8) -0.0117(8) -0.0067(8)
C9 0.0234(9) 0.0313(9) 0.0238(9) -0.0036(8) -0.0082(8) -0.0141(8)
C10 0.0212(9) 0.0366(9) 0.0304(9) -0.0114(8) -0.0049(9) -0.0055(8)
C11 0.0242(9) 0.0274(9) 0.0328(9) -0.0105(8) -0.0098(9) -0.0018(8)
C12 0.0227(9) 0.0199(8) 0.0241(9) -0.0032(8) -0.0094(8) -0.0048(8)
F6 0.0308(11) 0.0220(9) 0.0526(13) 0.0012(9) -0.0277(10) -0.0028(9)
F7 0.0494(13) 0.0632(12) 0.0281(12) 0.0065(10) -0.0056(11) -0.0404(10)
F8 0.0216(12) 0.0740(14) 0.0489(13) -0.0338(11) 0.0012(11) -0.0062(11)
F9 0.0352(13) 0.0304(10) 0.0714(14) -0.0252(10) -0.0252(12) 0.0168(10)
F10 0.0460(13) 0.0254(10) 0.0337(12) 0.0098(9) -0.0171(11) -0.0160(9)
Se22 0.01156(18) 0.0443(2) 0.02269(18) -0.01871(15) -0.00234(16) 0.00028(16)
C13 0.0173(9) 0.0181(9) 0.0152(9) -0.0040(8) -0.0085(8) -0.0015(8)
C14 0.0222(9) 0.0226(8) 0.0172(9) -0.0062(8) -0.0096(8) -0.0065(8)
C15 0.0251(9) 0.0395(9) 0.0217(9) -0.0106(8) -0.0067(8) -0.0101(8)
C16 0.0242(9) 0.0403(9) 0.0289(9) -0.0200(8) -0.0113(8) 0.0024(8)
C17 0.0255(9) 0.0254(9) 0.0303(9) -0.0133(8) -0.0169(8) 0.0052(8)
C18 0.0207(9) 0.0178(8) 0.0207(9) -0.0042(8) -0.0144(8) -0.0007(8)
F11 0.0407(12) 0.0187(9) 0.0288(11) 0.0055(8) -0.0206(10) -0.0044(9)
F12 0.0362(12) 0.0855(14) 0.0259(12) -0.0110(11) 0.0101(11) -0.0385(10)
F13 0.0273(13) 0.0892(14) 0.0546(13) -0.0547(10) -0.0036(11) 0.0089(12)
F14 0.0545(14) 0.0253(10) 0.0667(14) -0.0158(10) -0.0369(12) 0.0245(11)
F15 0.0472(12) 0.0170(9) 0.0346(12) 0.0091(9) -0.0171(10) -0.0160(8)
Hg3A 0.01082(10) 0.05776(12) 0.01919(10) -0.01511(9) 0.00022(9) -0.00662(9)
Se31 0.0160(3) 0.0670(3) 0.0234(3) -0.0267(2) 0.0006(2) -0.0038(3)
C19A 0.0248(7) 0.0233(7) 0.0213(7) -0.0043(6) -0.0057(6) -0.0062(6)
C20A 0.0271(6) 0.0224(6) 0.0235(6) -0.0039(6) -0.0062(6) -0.0050(6)
C21A 0.0269(6) 0.0248(6) 0.0224(6) -0.0032(6) -0.0053(6) -0.0068(6)
C22A 0.0261(6) 0.0263(6) 0.0224(6) -0.0047(6) -0.0039(6) -0.0071(6)
C23A 0.0251(7) 0.0243(7) 0.0229(7) -0.0056(7) -0.0051(7) -0.0050(7)
C24A 0.0262(7) 0.0230(7) 0.0215(7) -0.0042(7) -0.0053(7) -0.0071(7)
F16A 0.0345(11) 0.0217(10) 0.0363(11) -0.0055(9) -0.0102(10) 0.0057(10)
F17A 0.0383(12) 0.0321(11) 0.0275(11) 0.0072(10) -0.0049(11) -0.0174(10)
F18A 0.0212(9) 0.0265(9) 0.0220(9) -0.0031(8) 0.0039(8) -0.0089(7)
F19A 0.0327(14) 0.0235(12) 0.0437(14) -0.0115(11) -0.0082(13) 0.0104(12)
F20A 0.0441(14) 0.0248(11) 0.0250(13) 0.0061(11) -0.0041(12) -0.0221(11)
Se32 0.0095(2) 0.0138(2) 0.0073(2) 0.00140(17) 0.00038(19) 0.00480(18)
C25A 0.0148(7) 0.0129(6) 0.0117(6) -0.0026(6) -0.0025(6) -0.0003(6)
C26A 0.0142(6) 0.0128(6) 0.0126(6) -0.0004(6) -0.0027(6) -0.0013(6)
C27A 0.0149(6) 0.0133(6) 0.0128(6) 0.0004(6) -0.0001(6) -0.0026(6)
C28A 0.0151(6) 0.0138(6) 0.0130(6) -0.0006(6) -0.0004(6) -0.0003(6)
C29A 0.0153(6) 0.0120(6) 0.0132(6) -0.0013(6) -0.0012(6) -0.0009(6)
C30A 0.0140(6) 0.0126(6) 0.0118(6) -0.0017(6) -0.0018(6) -0.0028(6)
F21A 0.0107(10) 0.0113(9) 0.0173(11) 0.0026(9) -0.0040(10) -0.0024(9)
F22A 0.0142(9) 0.0143(8) 0.0173(9) 0.0037(7) 0.0016(8) 0.0005(7)
F23A 0.0113(9) 0.0114(8) 0.0147(9) 0.0036(7) 0.0027(8) 0.0003(7)
F24A 0.0136(11) 0.0104(9) 0.0152(11) 0.0053(9) 0.0093(10) 0.0002(9)
F25A 0.0158(9) 0.0176(8) 0.0171(9) -0.0008(7) 0.0050(8) -0.0039(7)
Hg3B 0.0234(3) 0.0502(3) 0.0103(2) -0.0007(2) -0.0037(2) -0.0156(2)
Se33 0.0387(6) 0.0447(5) 0.0292(5) -0.0013(4) -0.0041(5) -0.0205(4)
C19B 0.0259(7) 0.0234(7) 0.0228(7) -0.0039(7) -0.0058(7) -0.0068(7)
C20B 0.0274(7) 0.0238(7) 0.0243(7) -0.0042(7) -0.0063(7) -0.0055(7)
C21B 0.0292(7) 0.0254(7) 0.0249(7) -0.0036(7) -0.0053(7) -0.0063(7)
C22B 0.0282(7) 0.0266(7) 0.0240(7) -0.0037(7) -0.0053(7) -0.0066(7)
C23B 0.0262(7) 0.0258(6) 0.0228(6) -0.0046(6) -0.0042(6) -0.0064(6)
C24B 0.0259(6) 0.0241(6) 0.0225(6) -0.0049(6) -0.0052(6) -0.0064(6)
F16B 0.0305(19) 0.0313(18) 0.0321(19) -0.0065(17) -0.0085(18) 0.0030(18)
F17B 0.0418(19) 0.0287(18) 0.0357(19) -0.0066(18) -0.0092(18) 0.0007(18)
F18B 0.0344(19) 0.0346(18) 0.0278(19) 0.0003(18) -0.0041(18) -0.0096(18)
F19B 0.0238(16) 0.0242(15) 0.0218(16) -0.0020(15) 0.0004(15) -0.0092(15)
F20B 0.0314(13) 0.0273(13) 0.0287(13) -0.0033(12) -0.0063(13) -0.0036(12)
Se34 0.0142(6) 0.0250(6) 0.0137(6) 0.0009(5) -0.0091(5) 0.0012(5)
C25B 0.0145(7) 0.0128(7) 0.0119(7) -0.0019(7) -0.0021(7) -0.0012(7)
C26B 0.0147(6) 0.0134(6) 0.0129(6) -0.0008(6) -0.0020(6) -0.0016(6)
C27B 0.0149(6) 0.0137(6) 0.0131(6) -0.0003(6) -0.0008(6) -0.0016(6)
C28B 0.0149(6) 0.0138(6) 0.0136(6) -0.0009(6) -0.0001(6) -0.0013(6)
C29B 0.0146(6) 0.0124(6) 0.0130(6) -0.0011(6) -0.0006(6) -0.0008(6)
C30B 0.0143(6) 0.0125(6) 0.0121(6) -0.0016(6) -0.0013(6) -0.0024(6)
F21B 0.0160(16) 0.0128(15) 0.0149(15) 0.0040(14) -0.0023(15) 0.0021(14)
F22B 0.0158(16) 0.0189(15) 0.0176(16) 0.0052(15) 0.0044(15) -0.0039(15)
F23B 0.0163(16) 0.0206(15) 0.0183(16) 0.0018(15) 0.0042(15) 0.0009(15)
F24B 0.0160(16) 0.0133(15) 0.0158(16) 0.0015(14) 0.0032(15) 0.0016(14)
F25B 0.0164(16) 0.0136(15) 0.0143(15) -0.0002(14) 0.0034(15) -0.0061(14)
Hg4A 0.01522(7) 0.02761(7) 0.01967(7) -0.00857(6) -0.00125(6) -0.00521(6)
Se41 0.0591(3) 0.0677(3) 0.0107(2) 0.00532(19) -0.0074(2) -0.0464(2)
C31A 0.0252(6) 0.0249(6) 0.0244(6) -0.0053(6) -0.0021(6) -0.0083(6)
C32A 0.0252(7) 0.0253(7) 0.0238(7) -0.0062(7) -0.0033(7) -0.0043(7)
C33A 0.0270(7) 0.0259(7) 0.0267(7) -0.0054(7) -0.0027(7) -0.0058(7)
C34A 0.0278(7) 0.0277(7) 0.0261(7) -0.0073(7) -0.0025(7) -0.0059(7)
C35A 0.0278(7) 0.0288(7) 0.0266(7) -0.0055(7) -0.0020(7) -0.0036(7)
C36A 0.0277(6) 0.0253(6) 0.0267(6) -0.0054(6) -0.0047(6) -0.0056(6)
F26A 0.0327(12) 0.0242(10) 0.0284(11) -0.0059(9) -0.0127(10) 0.0013(9)
F27A 0.0451(12) 0.0199(9) 0.0371(11) 0.0010(9) -0.0070(10) -0.0050(9)
F28A 0.0412(12) 0.0414(10) 0.0293(11) -0.0023(9) -0.0019(10) -0.0138(10)
F29A 0.0281(11) 0.0361(10) 0.0364(11) -0.0124(9) -0.0013(10) 0.0046(9)
F30A 0.0438(12) 0.0228(9) 0.0392(11) -0.0038(9) -0.0119(10) -0.0048(9)
Se42 0.01047(18) 0.02569(17) 0.01557(18) -0.01138(14) -0.00090(15) 0.00262(15)
C37A 0.0183(6) 0.0195(6) 0.0177(6) -0.0038(6) -0.0022(6) -0.0028(6)
C38A 0.0185(6) 0.0181(6) 0.0174(6) -0.0033(6) -0.0023(6) -0.0032(6)
C39A 0.0206(7) 0.0211(7) 0.0207(7) -0.0032(6) -0.0004(7) -0.0038(6)
C40A 0.0222(7) 0.0234(7) 0.0225(7) -0.0036(6) -0.0023(7) -0.0009(6)
C41A 0.0227(6) 0.0217(6) 0.0210(6) -0.0046(6) -0.0030(6) -0.0020(6)
C42A 0.0202(6) 0.0202(6) 0.0200(6) -0.0029(6) -0.0023(6) -0.0050(6)
F31A 0.0226(10) 0.0148(8) 0.0241(10) 0.0046(8) -0.0029(9) -0.0013(8)
F32A 0.0217(10) 0.0295(10) 0.0250(10) 0.0008(9) 0.0073(9) -0.0002(9)
F33A 0.0230(11) 0.0282(10) 0.0316(11) -0.0062(9) 0.0035(10) 0.0075(9)
F34A 0.0289(11) 0.0228(9) 0.0237(10) -0.0041(8) -0.0069(9) 0.0054(9)
F35A 0.0250(11) 0.0278(10) 0.0256(11) 0.0008(9) -0.0024(10) -0.0068(9)
Hg5B 0.0159(2) 0.0282(2) 0.0271(2) -0.00960(17) -0.00303(19) -0.00291(17)
Se53 0.0168(6) 0.0154(5) 0.0337(6) -0.0100(4) -0.0038(5) 0.0060(4)
C43B 0.0190(7) 0.0169(7) 0.0143(7) -0.0040(6) -0.0055(7) -0.0017(6)
C44B 0.0207(7) 0.0174(7) 0.0160(7) -0.0028(7) -0.0044(7) -0.0025(7)
C45B 0.0209(7) 0.0204(7) 0.0165(7) -0.0041(7) -0.0030(7) -0.0017(7)
C46B 0.0210(6) 0.0204(6) 0.0161(6) -0.0044(6) -0.0034(6) -0.0006(6)
C47B 0.0212(6) 0.0185(6) 0.0147(6) -0.0047(6) -0.0051(6) -0.0009(6)
C48B 0.0202(7) 0.0174(7) 0.0142(7) -0.0045(6) -0.0052(7) -0.0021(6)
F36B 0.0205(15) 0.0130(14) 0.0183(15) 0.0026(14) -0.0048(15) -0.0005(14)
F37B 0.0207(16) 0.0253(15) 0.0216(15) -0.0029(14) 0.0027(15) 0.0018(14)
F38B 0.0247(16) 0.0257(15) 0.0220(15) -0.0102(14) 0.0002(15) -0.0002(14)
F39B 0.0269(16) 0.0180(15) 0.0162(15) -0.0037(14) -0.0096(15) 0.0015(14)
F40B 0.0178(11) 0.0172(11) 0.0191(11) -0.0023(9) -0.0005(10) -0.0076(9)
Se54 0.0164(5) 0.0221(5) 0.0246(6) 0.0004(4) -0.0075(5) -0.0055(4)
C49B 0.0152(7) 0.0167(7) 0.0143(7) -0.0024(6) -0.0034(7) 0.0001(6)
C50B 0.0139(7) 0.0155(7) 0.0131(7) -0.0028(7) -0.0035(7) 0.0000(7)
C51B 0.0137(7) 0.0155(7) 0.0143(7) -0.0017(7) -0.0033(7) -0.0005(7)
C52B 0.0140(6) 0.0179(6) 0.0151(6) -0.0012(6) -0.0011(6) 0.0002(6)
C53B 0.0151(6) 0.0196(6) 0.0163(6) -0.0014(6) -0.0012(6) 0.0019(6)
C54B 0.0157(6) 0.0179(6) 0.0146(6) -0.0020(6) -0.0029(6) 0.0014(6)
F41B 0.0168(12) 0.0132(12) 0.0148(12) -0.0021(10) -0.0024(10) 0.0029(10)
F42B 0.0205(15) 0.0142(14) 0.0202(15) 0.0011(14) -0.0038(15) -0.0025(14)
F43B 0.0106(15) 0.0255(15) 0.0207(15) -0.0022(14) 0.0016(14) -0.0018(14)
F44B 0.0151(15) 0.0289(15) 0.0225(15) 0.0016(15) 0.0005(15) 0.0042(15)
F45B 0.0187(15) 0.0173(15) 0.0160(15) -0.0013(14) -0.0035(15) 0.0044(14)
Hg4B 0.0275(14) 0.0458(14) 0.089(2) -0.0169(14) -0.0147(15) -0.0022(12)
Hg5A 0.00901(10) 0.01713(9) 0.01872(10) -0.00847(8) -0.00120(9) 0.00156(8)
Se51 0.0124(3) 0.0174(2) 0.0146(3) -0.0067(2) -0.0023(2) 0.0024(2)
C43A 0.0123(7) 0.0150(6) 0.0126(7) -0.0027(6) -0.0041(6) -0.0004(6)
C44A 0.0136(7) 0.0149(7) 0.0133(7) -0.0015(7) -0.0025(7) -0.0001(7)
C45A 0.0129(7) 0.0179(7) 0.0150(7) -0.0015(7) 0.0000(7) 0.0012(7)
C46A 0.0144(6) 0.0194(6) 0.0161(6) -0.0010(6) -0.0016(6) 0.0031(6)
C47A 0.0162(6) 0.0181(6) 0.0143(6) -0.0021(6) -0.0030(6) 0.0023(6)
C48A 0.0154(6) 0.0164(6) 0.0144(6) -0.0018(6) -0.0037(6) -0.0005(6)
F36A 0.0168(12) 0.0126(10) 0.0204(12) 0.0047(10) 0.0002(11) 0.0008(10)
F37A 0.0117(12) 0.0259(11) 0.0215(12) -0.0026(10) 0.0084(11) 0.0053(10)
F38A 0.0150(12) 0.0281(12) 0.0243(12) -0.0012(11) 0.0029(11) 0.0054(11)
F39A 0.0204(12) 0.0170(11) 0.0144(11) -0.0021(10) -0.0054(11) 0.0065(10)
F40A 0.0138(9) 0.0152(9) 0.0183(9) -0.0035(8) 0.0020(8) -0.0049(8)
Se52 0.0090(2) 0.00916(19) 0.0151(2) -0.00573(17) 0.0009(2) 0.00457(18)
C49A 0.0196(6) 0.0170(6) 0.0135(6) -0.0045(6) -0.0048(6) -0.0029(6)
C50A 0.0181(7) 0.0169(7) 0.0123(7) -0.0054(7) -0.0048(7) -0.0009(7)
C51A 0.0192(7) 0.0165(7) 0.0155(7) -0.0033(7) -0.0056(7) -0.0020(7)
C52A 0.0210(6) 0.0197(6) 0.0158(6) -0.0040(6) -0.0033(6) -0.0030(6)
C53A 0.0214(6) 0.0209(6) 0.0162(6) -0.0043(6) -0.0031(6) -0.0003(6)
C54A 0.0210(6) 0.0179(6) 0.0141(6) -0.0048(6) -0.0058(6) -0.0010(6)
F41A 0.0259(10) 0.0178(9) 0.0224(10) -0.0037(8) -0.0049(9) 0.0040(8)
F42A 0.0335(13) 0.0141(11) 0.0234(12) 0.0061(10) -0.0064(12) -0.0034(11)
F43A 0.0250(12) 0.0312(12) 0.0217(12) -0.0005(11) -0.0017(11) -0.0125(11)
F44A 0.0233(13) 0.0313(12) 0.0240(12) -0.0134(11) 0.0003(11) 0.0035(11)
F45A 0.0282(13) 0.0161(11) 0.0175(12) -0.0045(10) -0.0106(11) 0.0034(10)
Hg6B 0.00595(11) 0.01343(9) 0.01728(11) -0.00694(8) -0.00167(9) 0.00352(8)
Se63 0.0452(3) 0.0558(3) 0.0289(3) 0.0024(3) -0.0099(3) -0.0405(3)
C55B 0.0245(7) 0.0239(7) 0.0243(7) -0.0047(6) -0.0065(7) -0.0065(6)
C56B 0.0241(7) 0.0240(7) 0.0238(7) -0.0053(7) -0.0061(7) -0.0041(7)
C57B 0.0253(7) 0.0255(7) 0.0245(7) -0.0048(7) -0.0040(7) -0.0053(7)
C58B 0.0250(7) 0.0272(7) 0.0247(7) -0.0057(7) -0.0049(7) -0.0050(7)
C59B 0.0254(6) 0.0268(6) 0.0251(6) -0.0061(6) -0.0045(6) -0.0045(6)
C60B 0.0258(7) 0.0245(6) 0.0257(7) -0.0058(6) -0.0070(6) -0.0048(6)
F46B 0.0218(15) 0.0287(14) 0.0264(14) -0.0088(12) -0.0057(13) 0.0054(13)
F47B 0.0369(15) 0.0180(13) 0.0284(14) -0.0025(12) -0.0110(14) -0.0014(12)
F48B 0.0285(15) 0.0416(15) 0.0266(15) -0.0047(13) 0.0013(14) -0.0103(13)
F49B 0.0278(14) 0.0314(13) 0.0347(14) -0.0073(12) -0.0007(13) 0.0022(12)
F50B 0.0354(12) 0.0249(11) 0.0364(11) -0.0046(10) -0.0148(11) 0.0002(10)
Se64 0.0119(3) 0.0126(2) 0.0249(3) -0.0065(2) -0.0038(3) 0.0013(2)
C61B 0.0157(7) 0.0130(7) 0.0125(7) -0.0019(6) -0.0021(6) 0.0029(6)
C62B 0.0156(6) 0.0122(6) 0.0129(6) -0.0012(6) -0.0020(6) 0.0023(6)
C63B 0.0161(6) 0.0132(6) 0.0149(6) -0.0001(6) 0.0000(6) 0.0013(6)
C64B 0.0156(6) 0.0133(6) 0.0154(6) -0.0005(6) -0.0008(6) 0.0033(6)
C65B 0.0154(6) 0.0122(6) 0.0147(6) -0.0018(6) -0.0016(6) 0.0022(6)
C66B 0.0140(6) 0.0124(6) 0.0134(6) -0.0013(6) -0.0020(6) 0.0010(6)
F51B 0.0197(13) 0.0130(11) 0.0158(12) -0.0006(10) -0.0014(11) 0.0028(11)
F52B 0.0186(13) 0.0139(11) 0.0214(13) 0.0038(11) 0.0025(12) 0.0062(11)
F53B 0.0103(12) 0.0158(11) 0.0228(13) 0.0028(11) 0.0030(12) 0.0089(11)
F54B 0.0194(13) 0.0102(11) 0.0181(12) 0.0018(10) 0.0011(12) 0.0043(11)
F55B 0.0095(12) 0.0165(11) 0.0195(12) 0.0028(11) -0.0039(11) -0.0028(10)
Hg6A 0.00520(17) 0.0561(2) 0.01606(18) -0.01616(16) -0.00251(15) 0.00312(17)
Se61 0.0162(5) 0.1211(8) 0.0213(5) -0.0378(5) 0.0096(4) -0.0332(5)
C55A 0.0235(8) 0.0238(7) 0.0235(7) -0.0048(7) -0.0063(7) -0.0053(7)
C56A 0.0248(7) 0.0238(7) 0.0242(7) -0.0050(7) -0.0056(7) -0.0044(7)
C57A 0.0248(7) 0.0261(7) 0.0243(7) -0.0050(7) -0.0046(7) -0.0053(7)
C58A 0.0255(6) 0.0268(6) 0.0254(6) -0.0058(6) -0.0045(6) -0.0045(6)
C59A 0.0264(7) 0.0261(7) 0.0267(7) -0.0058(7) -0.0058(7) -0.0039(7)
C60A 0.0259(7) 0.0250(7) 0.0256(7) -0.0056(7) -0.0070(7) -0.0045(7)
F46A 0.0255(13) 0.0231(12) 0.0293(12) -0.0032(12) -0.0064(12) 0.0059(12)
F47A 0.0274(14) 0.0338(13) 0.0257(14) -0.0014(13) -0.0037(13) -0.0112(13)
F48A 0.0225(15) 0.0296(15) 0.0300(15) -0.0010(14) 0.0030(14) -0.0051(14)
F49A 0.0348(18) 0.0274(17) 0.0413(18) -0.0037(16) -0.0106(17) 0.0034(16)
F50A 0.0373(18) 0.0320(17) 0.0330(18) -0.0064(16) -0.0110(17) 0.0006(16)
Se62 0.0063(4) 0.0106(4) 0.0100(4) 0.0003(3) 0.0018(4) 0.0001(3)
C61A 0.0155(7) 0.0129(7) 0.0127(7) -0.0017(7) -0.0020(7) 0.0024(7)
C62A 0.0159(6) 0.0128(6) 0.0133(6) -0.0013(6) -0.0019(6) 0.0020(6)
C63A 0.0163(6) 0.0129(6) 0.0150(6) -0.0006(6) -0.0005(6) 0.0024(6)
C64A 0.0153(6) 0.0136(6) 0.0154(6) -0.0007(6) -0.0002(6) 0.0023(6)
C65A 0.0147(6) 0.0119(6) 0.0146(6) -0.0015(6) -0.0014(6) 0.0024(6)
C66A 0.0139(6) 0.0121(6) 0.0130(6) -0.0012(6) -0.0017(6) 0.0009(6)
F51A 0.0179(15) 0.0101(13) 0.0121(14) -0.0031(12) -0.0009(14) 0.0029(13)
F52A 0.0166(15) 0.0128(13) 0.0190(14) 0.0012(13) 0.0042(14) -0.0001(13)
F53A 0.0126(14) 0.0149(14) 0.0181(15) 0.0050(13) 0.0048(14) 0.0021(13)
F54A 0.0153(15) 0.0100(13) 0.0175(14) 0.0006(13) 0.0032(14) 0.0031(13)
F55A 0.0115(10) 0.0125(10) 0.0138(10) 0.0023(9) -0.0001(9) -0.0007(9)
Hg7 0.01251(8) 0.07228(11) 0.02125(8) -0.01904(8) -0.00048(7) -0.00876(8)
Se71 0.01161(19) 0.0348(2) 0.0220(2) -0.01263(16) -0.00183(17) 0.00345(16)
C67 0.0164(9) 0.0160(8) 0.0138(9) -0.0030(8) -0.0059(8) -0.0015(8)
C68 0.0177(9) 0.0186(8) 0.0164(9) -0.0027(8) -0.0058(8) -0.0059(8)
C69 0.0191(9) 0.0259(9) 0.0184(9) -0.0053(8) -0.0017(8) -0.0086(8)
C70 0.0201(9) 0.0279(9) 0.0235(9) -0.0120(8) -0.0045(8) 0.0023(8)
C71 0.0222(9) 0.0217(9) 0.0241(9) -0.0077(8) -0.0085(8) 0.0025(8)
C72 0.0187(9) 0.0171(8) 0.0168(9) -0.0037(8) -0.0086(8) -0.0025(8)
F56 0.0311(12) 0.0159(9) 0.0335(12) 0.0072(9) -0.0103(10) -0.0101(8)
F57 0.0235(11) 0.0498(12) 0.0327(12) 0.0045(10) 0.0129(10) -0.0215(9)
F58 0.0197(12) 0.0524(12) 0.0471(13) -0.0241(11) 0.0072(11) 0.0088(11)
F59 0.0355(13) 0.0221(10) 0.0446(13) -0.0111(9) -0.0116(11) 0.0106(10)
F60 0.0331(12) 0.0247(10) 0.0210(11) 0.0047(9) -0.0009(10) -0.0106(9)
Se72 0.0177(2) 0.1023(3) 0.0317(2) -0.0400(2) 0.00018(19) -0.0093(2)
C73 0.0247(9) 0.0235(9) 0.0214(9) -0.0055(8) -0.0131(9) -0.0074(8)
C74 0.0297(9) 0.0224(9) 0.0288(9) -0.0027(8) -0.0187(8) -0.0066(8)
C75 0.0330(9) 0.0344(9) 0.0281(9) -0.0012(8) -0.0158(9) -0.0164(8)
C76 0.0289(9) 0.0405(9) 0.0306(9) -0.0103(8) -0.0092(9) -0.0122(8)
C77 0.0291(9) 0.0308(9) 0.0316(9) -0.0122(8) -0.0131(9) -0.0053(8)
C78 0.0296(9) 0.0225(9) 0.0244(9) -0.0050(8) -0.0114(9) -0.0081(8)
F61 0.0575(15) 0.0212(11) 0.0796(16) -0.0033(11) -0.0408(13) 0.0021(11)
F62 0.0718(14) 0.0662(12) 0.0341(13) 0.0224(11) -0.0198(12) -0.0544(10)
F63 0.0247(12) 0.0866(14) 0.0435(13) -0.0321(11) 0.0129(11) -0.0203(11)
F64 0.0410(14) 0.0336(11) 0.0779(15) -0.0312(11) -0.0201(13) 0.0139(11)
F65 0.0622(14) 0.0323(10) 0.0336(12) 0.0167(10) -0.0137(11) -0.0352(9)
Hg8 0.01272(7) 0.04586(8) 0.02241(7) -0.01294(6) -0.00170(6) -0.00658(6)
Se81 0.0124(2) 0.0480(2) 0.0247(2) -0.02199(16) -0.00184(17) 0.00229(17)
C79 0.0201(9) 0.0202(9) 0.0159(9) -0.0053(8) -0.0058(9) -0.0046(8)
C80 0.0264(9) 0.0241(8) 0.0173(9) -0.0042(8) -0.0092(8) -0.0104(8)
C81 0.0270(9) 0.0439(9) 0.0228(9) -0.0071(8) -0.0055(9) -0.0131(8)
C82 0.0247(9) 0.0478(9) 0.0299(9) -0.0191(8) -0.0101(9) 0.0003(9)
C83 0.0262(9) 0.0327(9) 0.0317(9) -0.0161(8) -0.0153(9) 0.0058(8)
C84 0.0229(9) 0.0227(9) 0.0224(9) -0.0070(8) -0.0107(8) -0.0024(8)
F66 0.0543(13) 0.0229(10) 0.0263(11) 0.0108(9) -0.0237(10) -0.0143(9)
F67 0.0463(13) 0.0938(15) 0.0192(12) -0.0041(11) 0.0072(11) -0.0488(11)
F68 0.0227(13) 0.1050(16) 0.0582(14) -0.0512(12) -0.0008(12) 0.0044(13)
F69 0.0515(14) 0.0311(11) 0.0715(14) -0.0319(10) -0.0432(12) 0.0263(11)
F70 0.0501(13) 0.0217(10) 0.0333(12) 0.0084(9) -0.0175(11) -0.0173(9)
Se82 0.01806(19) 0.03041(18) 0.01458(18) -0.00291(15) 0.00039(16) -0.00986(15)
C85 0.0158(9) 0.0152(8) 0.0152(9) -0.0003(8) -0.0057(8) -0.0032(8)
C86 0.0193(9) 0.0177(8) 0.0157(9) -0.0036(8) -0.0056(8) -0.0042(8)
C87 0.0198(9) 0.0274(9) 0.0174(9) -0.0054(8) -0.0028(8) -0.0082(8)
C88 0.0202(9) 0.0302(9) 0.0240(9) -0.0130(8) -0.0049(8) -0.0019(8)
C89 0.0237(9) 0.0214(9) 0.0275(9) -0.0086(8) -0.0100(9) 0.0035(8)
C90 0.0203(9) 0.0143(8) 0.0205(9) -0.0006(8) -0.0096(8) -0.0026(8)
F71 0.0248(11) 0.0144(9) 0.0226(11) 0.0041(8) 0.0016(10) -0.0053(8)
F72 0.0317(12) 0.0412(11) 0.0250(12) -0.0018(10) 0.0056(10) -0.0165(10)
F73 0.0229(12) 0.0595(12) 0.0407(12) -0.0316(10) -0.0022(11) 0.0047(11)
F74 0.0414(14) 0.0261(11) 0.0600(14) -0.0132(10) -0.0281(12) 0.0197(10)
F75 0.0410(13) 0.0164(9) 0.0352(12) 0.0077(9) -0.0137(11) -0.0058(9)

loop_
_atom_type_symbol
_atom_type_description
_atom_type_scat_dispersion_real
_atom_type_scat_dispersion_imag
_atom_type_scat_source
C C 0.0033 0.0016 'International Tables Vol C Tables 4.2.6.8 and 6.1.1.4'
F F 0.0171 0.0103 'International Tables Vol C Tables 4.2.6.8 and 6.1.1.4'
Hg Hg -2.3894 9.2266 'International Tables Vol C Tables 4.2.6.8 and 6.1.1.4'
Se Se -0.0929 2.2259 'International Tables Vol C Tables 4.2.6.8 and 6.1.1.4'

loop_
_geom_angle_atom_site_label_1
_geom_angle_atom_site_label_2
_geom_angle_atom_site_label_3
_geom_angle
_geom_angle_site_symmetry_1
_geom_angle_site_symmetry_3
_geom_angle_publ_flag
Se11 Hg1 Se11 179.999(2) . 2 ?
C1 Se11 Hg1 96.28(5) . . ?
C2 C1 C6 119.36(8) . . ?
C2 C1 Se11 120.70(6) . . ?
C6 C1 Se11 119.87(8) . . ?
F1 C2 C1 121.12(10) . . ?
F1 C2 C3 118.26(11) . . ?
C1 C2 C3 120.40(8) . . ?
F2 C3 C2 119.65(9) . . ?
F2 C3 C4 120.16(10) . . ?
C2 C3 C4 120.19(9) . . ?
F3 C4 C3 119.94(12) . . ?
F3 C4 C5 120.49(11) . . ?
C3 C4 C5 119.57(9) . . ?
F4 C5 C4 119.89(11) . . ?
F4 C5 C6 120.06(12) . . ?
C4 C5 C6 120.05(8) . . ?
F5 C6 C1 121.13(10) . . ?
F5 C6 C5 118.47(9) . . ?
C1 C6 C5 120.38(9) . . ?
Se21 Hg2 Se22 175.444(14) . . ?
C7 Se21 Hg2 96.78(5) . . ?
C8 C7 C12 118.56(9) . . ?
C8 C7 Se21 121.56(6) . . ?
C12 C7 Se21 119.88(8) . . ?
F6 C8 C7 121.41(11) . . ?
F6 C8 C9 117.72(11) . . ?
C7 C8 C9 120.87(8) . . ?
F7 C9 C10 119.57(10) . . ?
F7 C9 C8 120.12(9) . . ?
C10 C9 C8 120.28(9) . . ?
F8 C10 C9 120.82(12) . . ?
F8 C10 C11 120.05(11) . . ?
C9 C10 C11 119.11(9) . . ?
F9 C11 C12 120.27(11) . . ?
F9 C11 C10 119.28(11) . . ?
C12 C11 C10 120.43(8) . . ?
F10 C12 C11 117.74(9) . . ?
F10 C12 C7 121.52(10) . . ?
C11 C12 C7 120.74(9) . . ?
C13 Se22 Hg2 96.19(5) . . ?
C14 C13 C18 119.45(8) . . ?
C14 C13 Se22 120.92(6) . . ?
C18 C13 Se22 119.63(8) . . ?
F11 C14 C15 118.52(11) . . ?
F11 C14 C13 121.16(11) . . ?
C15 C14 C13 120.31(8) . . ?
F12 C15 C14 119.76(9) . . ?
F12 C15 C16 120.02(10) . . ?
C14 C15 C16 120.12(9) . . ?
F13 C16 C17 120.38(10) . . ?
F13 C16 C15 120.02(12) . . ?
C17 C16 C15 119.60(9) . . ?
F14 C17 C16 119.84(11) . . ?
F14 C17 C18 119.94(12) . . ?
C16 C17 C18 120.21(8) . . ?
F15 C18 C17 118.20(9) . . ?
F15 C18 C13 121.51(9) . . ?
C17 C18 C13 120.27(9) . . ?
Se31 Hg3A Se32 173.164(19) . . ?
C19A Se31 Hg3A 97.23(4) . . ?
C20A C19A C24A 120.0 . . ?
C20A C19A Se31 120.8 . . ?
C24A C19A Se31 119.2 . . ?
F16A C20A C19A 121.64(10) . . ?
F16A C20A C21A 118.36(10) . . ?
C19A C20A C21A 120.0 . . ?
F17A C21A C22A 119.82(9) . . ?
F17A C21A C20A 120.17(9) . . ?
C22A C21A C20A 120.0 . . ?
F18A C22A C21A 119.60(12) . . ?
F18A C22A C23A 120.36(12) . . ?
C21A C22A C23A 120.0 . . ?
F19A C23A C22A 119.69(11) . . ?
F19A C23A C24A 120.31(11) . . ?
C22A C23A C24A 120.0 . . ?
F20A C24A C23A 118.75(8) . . ?
F20A C24A C19A 121.25(8) . . ?
C23A C24A C19A 120.0 . . ?
C25A Se32 Hg3A 95.34(4) . . ?
C26A C25A C30A 120.0 . . ?
C26A C25A Se32 120.1 . . ?
C30A C25A Se32 119.9 . . ?
F21A C26A C25A 121.58(10) . . ?
F21A C26A C27A 118.41(10) . . ?
C25A C26A C27A 120.0 . . ?
F22A C27A C26A 120.10(9) . . ?
F22A C27A C28A 119.87(9) . . ?
C26A C27A C28A 120.0 . . ?
F23A C28A C29A 120.30(10) . . ?
F23A C28A C27A 119.64(10) . . ?
C29A C28A C27A 120.0 . . ?
F24A C29A C28A 119.59(11) . . ?
F24A C29A C30A 120.41(11) . . ?
C28A C29A C30A 120.0 . . ?
F25A C30A C29A 117.67(7) . . ?
F25A C30A C25A 122.31(7) . . ?
C29A C30A C25A 120.0 . . ?
Se33 Hg3B Se34 177.91(4) . . ?
C19B Se33 Hg3B 98.12(6) . . ?
C20B C19B C24B 120.0 . . ?
C20B C19B Se33 120.2 . . ?
C24B C19B Se33 119.7 . . ?
F16B C20B C21B 118.46(10) . . ?
F16B C20B C19B 121.42(10) . . ?
C21B C20B C19B 120.0 . . ?
F17B C21B C20B 119.76(15) . . ?
F17B C21B C22B 120.13(15) . . ?
C20B C21B C22B 120.0 . . ?
F18B C22B C21B 119.57(11) . . ?
F18B C22B C23B 119.82(11) . . ?
C21B C22B C23B 120.0 . . ?
F19B C23B C24B 120.20(11) . . ?
F19B C23B C22B 119.79(12) . . ?
C24B C23B C22B 120.0 . . ?
F20B C24B C23B 118.18(14) . . ?
F20B C24B C19B 121.70(14) . . ?
C23B C24B C19B 120.0 . . ?
C25B Se34 Hg3B 99.75(6) . . ?
C26B C25B C30B 120.0 . . ?
C26B C25B Se34 120.0 . . ?
C30B C25B Se34 119.9 . . ?
F21B C26B C25B 121.11(12) . . ?
F21B C26B C27B 118.34(13) . . ?
C25B C26B C27B 120.0 . . ?
F22B C27B C28B 120.05(10) . . ?
F22B C27B C26B 119.93(10) . . ?
C28B C27B C26B 120.0 . . ?
F23B C28B C27B 119.96(13) . . ?
F23B C28B C29B 120.00(13) . . ?
C27B C28B C29B 120.0 . . ?
F24B C29B C30B 120.16(14) . . ?
F24B C29B C28B 119.79(14) . . ?
C30B C29B C28B 120.0 . . ?
F25B C30B C29B 117.86(8) . . ?
F25B C30B C25B 121.99(8) . . ?
C29B C30B C25B 120.0 . . ?
Se42 Hg4A Se41 169.770(15) . . ?
C31A Se41 Hg4A 100.47(3) . . ?
C32A C31A C36A 120.0 . . ?
C32A C31A Se41 120.6 . . ?
C36A C31A Se41 119.4 . . ?
F26A C32A C33A 119.01(8) . . ?
F26A C32A C31A 120.93(8) . . ?
C33A C32A C31A 120.0 . . ?
F27A C33A C34A 119.33(11) . . ?
F27A C33A C32A 120.66(11) . . ?
C34A C33A C32A 120.0 . . ?
F28A C34A C33A 120.15(9) . . ?
F28A C34A C35A 119.83(9) . . ?
C33A C34A C35A 120.0 . . ?
F29A C35A C36A 120.89(10) . . ?
F29A C35A C34A 119.11(10) . . ?
C36A C35A C34A 120.0 . . ?
F30A C36A C35A 118.17(10) . . ?
F30A C36A C31A 121.82(10) . . ?
C35A C36A C31A 120.0 . . ?
C37A Se42 Hg4A 100.15(3) . . ?
C38A C37A C42A 120.0 . . ?
C38A C37A Se42 119.8 . . ?
C42A C37A Se42 120.2 . . ?
F31A C38A C37A 121.21(9) . . ?
F31A C38A C39A 118.79(9) . . ?
C37A C38A C39A 120.0 . . ?
F32A C39A C40A 120.20(8) . . ?
F32A C39A C38A 119.80(8) . . ?
C40A C39A C38A 120.0 . . ?
F33A C40A C39A 120.00(10) . . ?
F33A C40A C41A 120.00(10) . . ?
C39A C40A C41A 120.0 . . ?
F34A C41A C42A 120.27(10) . . ?
F34A C41A C40A 119.70(10) . . ?
C42A C41A C40A 120.0 . . ?
F35A C42A C41A 118.16(7) . . ?
F35A C42A C37A 121.83(7) . . ?
C41A C42A C37A 120.0 . . ?
Se53 Hg5B Se54 169.16(3) . . ?
C43B Se53 Hg5B 99.74(6) . . ?
C44B C43B C48B 120.0 . . ?
C44B C43B Se53 120.1 . . ?
C48B C43B Se53 119.7 . . ?
F36B C44B C43B 121.27(13) . . ?
F36B C44B C45B 118.61(13) . . ?
C43B C44B C45B 120.0 . . ?
F37B C45B C46B 119.97(10) . . ?
F37B C45B C44B 119.56(10) . . ?
C46B C45B C44B 120.0 . . ?
F38B C46B C47B 119.49(11) . . ?
F38B C46B C45B 119.65(12) . . ?
C47B C46B C45B 120.0 . . ?
F39B C47B C46B 119.44(14) . . ?
F39B C47B C48B 119.95(13) . . ?
C46B C47B C48B 120.0 . . ?
F40B C48B C47B 117.60(8) . . ?
F40B C48B C43B 121.62(9) . . ?
C47B C48B C43B 120.0 . . ?
C49B Se54 Hg5B 98.98(5) . . ?
C50B C49B C54B 120.0 . . ?
C50B C49B Se54 120.5 . . ?
C54B C49B Se54 119.5 . . ?
F41B C50B C49B 121.27(10) . . ?
F41B C50B C51B 118.69(10) . . ?
C49B C50B C51B 120.0 . . ?
F42B C51B C50B 120.27(14) . . ?
F42B C51B C52B 119.50(14) . . ?
C50B C51B C52B 120.0 . . ?
F43B C52B C53B 120.25(10) . . ?
F43B C52B C51B 119.69(10) . . ?
C53B C52B C51B 120.0 . . ?
F44B C53B C52B 119.37(12) . . ?
F44B C53B C54B 120.52(12) . . ?
C52B C53B C54B 120.0 . . ?
F45B C54B C53B 118.20(14) . . ?
F45B C54B C49B 121.80(14) . . ?
C53B C54B C49B 120.0 . . ?
Se44 Hg4B Se43 161.46(12) . . ?
C31B Se43 Hg4B 101.58(9) . . ?
C32B C31B C36B 120.0 . . ?
C32B C31B Se43 120.48(5) . . ?
C36B C31B Se43 119.51(5) . . ?
F26B C32B C33B 118.24(11) . . ?
F26B C32B C31B 121.13(11) . . ?
C33B C32B C31B 120.0 . . ?
F27B C33B C32B 119.58(13) . . ?
F27B C33B C34B 119.39(14) . . ?
C32B C33B C34B 120.0 . . ?
F28B C34B C33B 119.94(10) . . ?
F28B C34B C35B 120.03(10) . . ?
C33B C34B C35B 120.0 . . ?
F29B C35B C36B 119.95(15) . . ?
F29B C35B C34B 119.26(14) . . ?
C36B C35B C34B 120.0 . . ?
F30B C36B C35B 117.85(19) . . ?
F30B C36B C31B 121.45(16) . . ?
C35B C36B C31B 120.0 . . ?
C37B Se44 Hg4B 100.24(11) . . ?
C38B C37B C42B 120.0 . . ?
C38B C37B Se44 120.66(7) . . ?
C42B C37B Se44 119.11(6) . . ?
F31B C38B C37B 121.46(14) . . ?
F31B C38B C39B 118.50(14) . . ?
C37B C38B C39B 120.0 . . ?
F32B C39B C38B 119.61(12) . . ?
F32B C39B C40B 119.57(13) . . ?
C38B C39B C40B 120.0 . . ?
F33B C40B C39B 119.93(13) . . ?
F33B C40B C41B 120.03(14) . . ?
C39B C40B C41B 120.0 . . ?
F34B C41B C40B 119.73(15) . . ?
F34B C41B C42B 120.17(15) . . ?
C40B C41B C42B 120.0 . . ?
F35B C42B C41B 117.92(7) . . ?
F35B C42B C37B 121.26(7) . . ?
C41B C42B C37B 120.0 . . ?
Se51 Hg5A Se52 168.653(17) . . ?
C43A Se51 Hg5A 100.29(4) . . ?
C44A C43A C48A 120.0 . . ?
C44A C43A Se51 119.5 . . ?
C48A C43A Se51 120.5 . . ?
F36A C44A C45A 118.69(11) . . ?
F36A C44A C43A 121.31(11) . . ?
C45A C44A C43A 120.0 . . ?
F37A C45A C44A 119.25(9) . . ?
F37A C45A C46A 120.75(9) . . ?
C44A C45A C46A 120.0 . . ?
F38A C46A C45A 120.09(11) . . ?
F38A C46A C47A 119.90(11) . . ?
C45A C46A C47A 120.0 . . ?
F39A C47A C48A 120.35(12) . . ?
F39A C47A C46A 119.61(12) . . ?
C48A C47A C46A 120.0 . . ?
F40A C48A C47A 117.65(7) . . ?
F40A C48A C43A 122.34(7) . . ?
C47A C48A C43A 120.0 . . ?
C49A Se52 Hg5A 100.02(4) . . ?
C50A C49A C54A 120.0 . . ?
C50A C49A Se52 121.2 . . ?
C54A C49A Se52 118.8 . . ?
F41A C50A C51A 118.91(9) . . ?
F41A C50A C49A 121.09(9) . . ?
C51A C50A C49A 120.0 . . ?
F42A C51A C50A 120.83(12) . . ?
F42A C51A C52A 119.17(12) . . ?
C50A C51A C52A 120.0 . . ?
F43A C52A C53A 120.47(10) . . ?
F43A C52A C51A 119.53(10) . . ?
C53A C52A C51A 120.0 . . ?
F44A C53A C54A 120.29(11) . . ?
F44A C53A C52A 119.57(11) . . ?
C54A C53A C52A 120.0 . . ?
F45A C54A C53A 118.35(11) . . ?
F45A C54A C49A 121.60(11) . . ?
C53A C54A C49A 120.0 . . ?
Se64 Hg6B Se63 171.37(2) . . ?
C55B Se63 Hg6B 101.36(4) . . ?
C56B C55B C60B 120.0 . . ?
C56B C55B Se63 121.6 . . ?
C60B C55B Se63 118.4 . . ?
F46B C56B C55B 121.59(9) . . ?
F46B C56B C57B 118.40(9) . . ?
C55B C56B C57B 120.0 . . ?
F47B C57B C58B 120.08(13) . . ?
F47B C57B C56B 119.90(13) . . ?
C58B C57B C56B 120.0 . . ?
F48B C58B C59B 119.65(10) . . ?
F48B C58B C57B 120.32(10) . . ?
C59B C58B C57B 120.0 . . ?
F49B C59B C58B 120.14(11) . . ?
F49B C59B C60B 119.86(11) . . ?
C58B C59B C60B 120.0 . . ?
F50B C60B C59B 118.53(12) . . ?
F50B C60B C55B 121.47(12) . . ?
C59B C60B C55B 120.0 . . ?
C61B Se64 Hg6B 100.25(4) . . ?
C62B C61B C66B 120.0 . . ?
C62B C61B Se64 119.7 . . ?
C66B C61B Se64 120.2 . . ?
F51B C62B C61B 121.45(11) . . ?
F51B C62B C63B 118.55(11) . . ?
C61B C62B C63B 120.0 . . ?
F52B C63B C64B 119.96(9) . . ?
F52B C63B C62B 120.03(9) . . ?
C64B C63B C62B 120.0 . . ?
F53B C64B C65B 120.02(11) . . ?
F53B C64B C63B 119.98(11) . . ?
C65B C64B C63B 120.0 . . ?
F54B C65B C64B 119.57(12) . . ?
F54B C65B C66B 120.43(12) . . ?
C64B C65B C66B 120.0 . . ?
F55B C66B C65B 117.35(7) . . ?
F55B C66B C61B 122.17(7) . . ?
C65B C66B C61B 120.0 . . ?
Se61 Hg6A Se62 170.42(4) . . ?
C55A Se61 Hg6A 97.89(5) . . ?
C56A C55A C60A 120.0 . . ?
C56A C55A Se61 121.1 . . ?
C60A C55A Se61 118.9 . . ?
F46A C56A C55A 121.89(11) . . ?
F46A C56A C57A 118.06(12) . . ?
C55A C56A C57A 120.0 . . ?
F47A C57A C56A 120.23(10) . . ?
F47A C57A C58A 119.68(10) . . ?
C56A C57A C58A 120.0 . . ?
F48A C58A C57A 119.83(14) . . ?
F48A C58A C59A 120.14(14) . . ?
C57A C58A C59A 120.0 . . ?
F49A C59A C60A 120.10(13) . . ?
F49A C59A C58A 119.78(12) . . ?
C60A C59A C58A 120.0 . . ?
F50A C60A C59A 118.05(9) . . ?
F50A C60A C55A 121.92(9) . . ?
C59A C60A C55A 120.0 . . ?
C61A Se62 Hg6A 94.71(5) . . ?
C62A C61A C66A 120.0 . . ?
C62A C61A Se62 120.1 . . ?
C66A C61A Se62 119.9 . . ?
F51A C62A C61A 121.31(12) . . ?
F51A C62A C63A 118.56(13) . . ?
C61A C62A C63A 120.0 . . ?
F52A C63A C64A 119.69(9) . . ?
F52A C63A C62A 120.00(10) . . ?
C64A C63A C62A 120.0 . . ?
F53A C64A C63A 119.98(12) . . ?
F53A C64A C65A 119.84(12) . . ?
C63A C64A C65A 120.0 . . ?
F54A C65A C64A 119.53(13) . . ?
F54A C65A C66A 120.40(13) . . ?
C64A C65A C66A 120.0 . . ?
F55A C66A C65A 117.62(8) . . ?
F55A C66A C61A 121.43(8) . . ?
C65A C66A C61A 120.0 . . ?
Se72 Hg7 Se71 173.039(17) . . ?
C67 Se71 Hg7 94.49(5) . . ?
C72 C67 C68 119.21(8) . . ?
C72 C67 Se71 120.18(8) . . ?
C68 C67 Se71 120.44(6) . . ?
F56 C68 C69 118.77(11) . . ?
F56 C68 C67 120.90(11) . . ?
C69 C68 C67 120.32(8) . . ?
F57 C69 C68 119.73(9) . . ?
F57 C69 C70 119.89(10) . . ?
C68 C69 C70 120.24(9) . . ?
F58 C70 C71 120.28(10) . . ?
F58 C70 C69 120.24(11) . . ?
C71 C70 C69 119.44(9) . . ?
F59 C71 C70 119.74(11) . . ?
F59 C71 C72 120.03(12) . . ?
C70 C71 C72 120.23(8) . . ?
F60 C72 C67 122.03(9) . . ?
F60 C72 C71 117.50(9) . . ?
C67 C72 C71 120.41(9) . . ?
C73 Se72 Hg7 96.14(5) . . ?
C74 C73 C78 118.89(9) . . ?
C74 C73 Se72 121.26(6) . . ?
C78 C73 Se72 119.76(8) . . ?
F61 C74 C75 118.22(11) . . ?
F61 C74 C73 121.04(11) . . ?
C75 C74 C73 120.63(8) . . ?
F62 C75 C74 120.14(9) . . ?
F62 C75 C76 119.59(10) . . ?
C74 C75 C76 120.24(9) . . ?
F63 C76 C75 120.51(12) . . ?
F63 C76 C77 120.25(11) . . ?
C75 C76 C77 119.19(9) . . ?
F64 C77 C78 120.66(11) . . ?
F64 C77 C76 118.87(11) . . ?
C78 C77 C76 120.45(8) . . ?
F65 C78 C77 118.80(9) . . ?
F65 C78 C73 120.74(10) . . ?
C77 C78 C73 120.46(9) . . ?
Se81 Hg8 Se82 177.674(14) . . ?
C79 Se81 Hg8 96.92(5) . . ?
C80 C79 C84 119.48(8) . . ?
C80 C79 Se81 120.70(6) . . ?
C84 C79 Se81 119.82(8) . . ?
F66 C80 C81 118.87(11) . . ?
F66 C80 C79 120.65(11) . . ?
C81 C80 C79 120.45(8) . . ?
F67 C81 C80 119.91(9) . . ?
F67 C81 C82 119.96(10) . . ?
C80 C81 C82 120.01(9) . . ?
F68 C82 C83 120.04(11) . . ?
F68 C82 C81 120.26(12) . . ?
C83 C82 C81 119.67(9) . . ?
F69 C83 C84 120.18(12) . . ?
F69 C83 C82 119.63(11) . . ?
C84 C83 C82 120.18(8) . . ?
F70 C84 C83 118.49(9) . . ?
F70 C84 C79 121.30(10) . . ?
C83 C84 C79 120.20(9) . . ?
C85 Se82 Hg8 96.89(5) . . ?
C86 C85 C90 118.84(9) . . ?
C86 C85 Se82 121.32(6) . . ?
C90 C85 Se82 119.83(8) . . ?
F71 C86 C85 121.44(10) . . ?
F71 C86 C87 117.82(11) . . ?
C85 C86 C87 120.72(8) . . ?
F72 C87 C88 119.60(10) . . ?
F72 C87 C86 120.16(9) . . ?
C88 C87 C86 120.18(9) . . ?
F73 C88 C89 120.42(10) . . ?
F73 C88 C87 120.19(12) . . ?
C89 C88 C87 119.38(9) . . ?
F74 C89 C88 119.73(11) . . ?
F74 C89 C90 120.07(11) . . ?
C88 C89 C90 120.20(8) . . ?
F75 C90 C89 117.83(9) . . ?
F75 C90 C85 121.48(10) . . ?
C89 C90 C85 120.65(9) . . ?

loop_
_geom_bond_atom_site_label_1
_geom_bond_atom_site_label_2
_geom_bond_distance
_geom_bond_site_symmetry_2
_geom_bond_publ_flag
Hg1 Se11 2.4623(5) . ?
Hg1 Se11 2.4623(5) 2 ?
Se11 C1 1.9423(10) . ?
C1 C2 1.3862(13) . ?
C1 C6 1.3881(11) . ?
C2 F1 1.3355(13) . ?
C2 C3 1.3871(13) . ?
C3 F2 1.3409(16) . ?
C3 C4 1.3880(11) . ?
C4 F3 1.3387(14) . ?
C4 C5 1.3887(14) . ?
C5 F4 1.3427(13) . ?
C5 C6 1.3893(13) . ?
C6 F5 1.3331(15) . ?
Hg2 Se21 2.4674(5) . ?
Hg2 Se22 2.4685(5) . ?
Se21 C7 1.9464(10) . ?
C7 C8 1.3886(13) . ?
C7 C12 1.3904(11) . ?
C8 F6 1.3335(13) . ?
C8 C9 1.3888(13) . ?
C9 F7 1.3416(15) . ?
C9 C10 1.3875(11) . ?
C10 F8 1.3396(14) . ?
C10 C11 1.3883(14) . ?
C11 F9 1.3432(13) . ?
C11 C12 1.3871(13) . ?
C12 F10 1.3325(15) . ?
Se22 C13 1.9427(10) . ?
C13 C14 1.3884(14) . ?
C13 C18 1.3894(11) . ?
C14 F11 1.3346(12) . ?
C14 C15 1.3883(12) . ?
C15 F12 1.3415(16) . ?
C15 C16 1.3894(11) . ?
C16 F13 1.3373(14) . ?
C16 C17 1.3872(14) . ?
C17 F14 1.3419(13) . ?
C17 C18 1.3883(12) . ?
C18 F15 1.3334(15) . ?
Hg3A Se31 2.4661(7) . ?
Hg3A Se32 2.4848(6) . ?
Se31 C19A 1.9479 . ?
C19A C20A 1.3900 . ?
C19A C24A 1.3900 . ?
C20A F16A 1.3328(13) . ?
C20A C21A 1.3900 . ?
C21A F17A 1.3406(15) . ?
C21A C22A 1.3900 . ?
C22A F18A 1.3412(13) . ?
C22A C23A 1.3900 . ?
C23A F19A 1.3419(13) . ?
C23A C24A 1.3900 . ?
C24A F20A 1.3328(14) . ?
Se32 C25A 1.9516 . ?
C25A C26A 1.3900 . ?
C25A C30A 1.3900 . ?
C26A F21A 1.3350(12) . ?
C26A C27A 1.3900 . ?
C27A F22A 1.3428(15) . ?
C27A C28A 1.3900 . ?
C28A F23A 1.3410(13) . ?
C28A C29A 1.3900 . ?
C29A F24A 1.3439(12) . ?
C29A C30A 1.3900 . ?
C30A F25A 1.3344(15) . ?
Hg3B Se33 2.4664(14) . ?
Hg3B Se34 2.4729(13) . ?
Se33 C19B 1.9439(12) . ?
C19B C20B 1.3900 . ?
C19B C24B 1.3900 . ?
C20B F16B 1.3346(16) . ?
C20B C21B 1.3900 . ?
C21B F17B 1.3417(14) . ?
C21B C22B 1.3900 . ?
C22B F18B 1.3398(16) . ?
C22B C23B 1.3900 . ?
C23B F19B 1.3437(15) . ?
C23B C24B 1.3900 . ?
C24B F20B 1.3331(14) . ?
Se34 C25B 1.9474(10) . ?
C25B C26B 1.3900 . ?
C25B C30B 1.3900 . ?
C26B F21B 1.3353(15) . ?
C26B C27B 1.3900 . ?
C27B F22B 1.3420(17) . ?
C27B C28B 1.3900 . ?
C28B F23B 1.3402(15) . ?
C28B C29B 1.3900 . ?
C29B F24B 1.3430(14) . ?
C29B C30B 1.3900 . ?
C30B F25B 1.3342(16) . ?
Hg4A Se42 2.4797(5) . ?
Hg4A Se41 2.5006(5) . ?
Se41 C31A 1.9426 . ?
C31A C32A 1.3900 . ?
C31A C36A 1.3900 . ?
C32A F26A 1.3353(13) . ?
C32A C33A 1.3900 . ?
C33A F27A 1.3411(12) . ?
C33A C34A 1.3900 . ?
C34A F28A 1.3395(14) . ?
C34A C35A 1.3900 . ?
C35A F29A 1.3417(13) . ?
C35A C36A 1.3900 . ?
C36A F30A 1.3339(12) . ?
Se42 C37A 1.9481 . ?
C37A C38A 1.3900 . ?
C37A C42A 1.3900 . ?
C38A F31A 1.3351(12) . ?
C38A C39A 1.3900 . ?
C39A F32A 1.3418(14) . ?
C39A C40A 1.3900 . ?
C40A F33A 1.3421(12) . ?
C40A C41A 1.3900 . ?
C41A F34A 1.3427(12) . ?
C41A C42A 1.3900 . ?
C42A F35A 1.3355(14) . ?
Hg5B Se53 2.4792(12) . ?
Hg5B Se54 2.5069(11) . ?
Se53 C43B 1.9446 . ?
C43B C44B 1.3900 . ?
C43B C48B 1.3900 . ?
C44B F36B 1.3345(14) . ?
C44B C45B 1.3900 . ?
C45B F37B 1.3417(16) . ?
C45B C46B 1.3900 . ?
C46B F38B 1.3415(16) . ?
C46B C47B 1.3900 . ?
C47B F39B 1.3433(15) . ?
C47B C48B 1.3900 . ?
C48B F40B 1.3339(16) . ?
Se54 C49B 1.9490(11) . ?
C49B C50B 1.3900 . ?
C49B C54B 1.3900 . ?
C50B F41B 1.3351(15) . ?
C50B C51B 1.3900 . ?
C51B F42B 1.3420(14) . ?
C51B C52B 1.3900 . ?
C52B F43B 1.3415(16) . ?
C52B C53B 1.3900 . ?
C53B F44B 1.3428(15) . ?
C53B C54B 1.3900 . ?
C54B F45B 1.3333(13) . ?
Hg4B Se44 2.490(3) . ?
Hg4B Se43 2.494(3) . ?
Se43 C31B 1.9472(14) . ?
C31B C32B 1.3900 . ?
C31B C36B 1.3900 . ?
C32B F26B 1.3354(16) . ?
C32B C33B 1.3900 . ?
C33B F27B 1.3433(16) . ?
C33B C34B 1.3900 . ?
C34B F28B 1.3403(16) . ?
C34B C35B 1.3900 . ?
C35B F29B 1.3438(15) . ?
C35B C36B 1.3900 . ?
C36B F30B 1.3345(13) . ?
Se44 C37B 1.9461(13) . ?
C37B C38B 1.3900 . ?
C37B C42B 1.3900 . ?
C38B F31B 1.3343(15) . ?
C38B C39B 1.3900 . ?
C39B F32B 1.3428(17) . ?
C39B C40B 1.3900 . ?
C40B F33B 1.3400(15) . ?
C40B C41B 1.3900 . ?
C41B F34B 1.3423(15) . ?
C41B C42B 1.3900 . ?
C42B F35B 1.3344(12) . ?
Hg5A Se51 2.4859(6) . ?
Hg5A Se52 2.5162(6) . ?
Se51 C43A 1.9463 . ?
C43A C44A 1.3900 . ?
C43A C48A 1.3900 . ?
C44A F36A 1.3343(12) . ?
C44A C45A 1.3900 . ?
C45A F37A 1.3412(15) . ?
C45A C46A 1.3900 . ?
C46A F38A 1.3404(13) . ?
C46A C47A 1.3900 . ?
C47A F39A 1.3425(13) . ?
C47A C48A 1.3900 . ?
C48A F40A 1.3350(15) . ?
Se52 C49A 1.9477 . ?
C49A C50A 1.3900 . ?
C49A C54A 1.3900 . ?
C50A F41A 1.3344(14) . ?
C50A C51A 1.3900 . ?
C51A F42A 1.3421(12) . ?
C51A C52A 1.3900 . ?
C52A F43A 1.3412(15) . ?
C52A C53A 1.3900 . ?
C53A F44A 1.3420(14) . ?
C53A C54A 1.3900 . ?
C54A F45A 1.3331(12) . ?
Hg6B Se64 2.4793(7) . ?
Hg6B Se63 2.4796(8) . ?
Se63 C55B 1.9396 . ?
C55B C56B 1.3900 . ?
C55B C60B 1.3900 . ?
C56B F46B 1.3358(14) . ?
C56B C57B 1.3900 . ?
C57B F47B 1.3412(13) . ?
C57B C58B 1.3900 . ?
C58B F48B 1.3385(15) . ?
C58B C59B 1.3900 . ?
C59B F49B 1.3423(14) . ?
C59B C60B 1.3900 . ?
C60B F50B 1.3331(12) . ?
Se64 C61B 1.9504 . ?
C61B C62B 1.3900 . ?
C61B C66B 1.3900 . ?
C62B F51B 1.3352(13) . ?
C62B C63B 1.3900 . ?
C63B F52B 1.3420(15) . ?
C63B C64B 1.3900 . ?
C64B F53B 1.3412(13) . ?
C64B C65B 1.3900 . ?
C65B F54B 1.3435(13) . ?
C65B C66B 1.3900 . ?
C66B F55B 1.3350(15) . ?
Hg6A Se61 2.4590(13) . ?
Hg6A Se62 2.4904(10) . ?
Se61 C55A 1.9483 . ?
C55A C56A 1.3900 . ?
C55A C60A 1.3900 . ?
C56A F46A 1.3337(14) . ?
C56A C57A 1.3900 . ?
C57A F47A 1.3418(16) . ?
C57A C58A 1.3900 . ?
C58A F48A 1.3403(14) . ?
C58A C59A 1.3900 . ?
C59A F49A 1.3425(14) . ?
C59A C60A 1.3900 . ?
C60A F50A 1.3329(16) . ?
Se62 C61A 1.9486 . ?
C61A C62A 1.3900 . ?
C61A C66A 1.3900 . ?
C62A F51A 1.3351(13) . ?
C62A C63A 1.3900 . ?
C63A F52A 1.3424(16) . ?
C63A C64A 1.3900 . ?
C64A F53A 1.3410(15) . ?
C64A C65A 1.3900 . ?
C65A F54A 1.3434(13) . ?
C65A C66A 1.3900 . ?
C66A F55A 1.3357(16) . ?
Hg7 Se72 2.4702(6) . ?
Hg7 Se71 2.4737(5) . ?
Se71 C67 1.9461(10) . ?
C67 C72 1.3893(11) . ?
C67 C68 1.3915(14) . ?
C68 F56 1.3354(12) . ?
C68 C69 1.3885(12) . ?
C69 F57 1.3417(16) . ?
C69 C70 1.3898(11) . ?
C70 F58 1.3387(14) . ?
C70 C71 1.3875(14) . ?
C71 F59 1.3430(12) . ?
C71 C72 1.3894(12) . ?
C72 F60 1.3352(15) . ?
Se72 C73 1.9452(11) . ?
C73 C74 1.3890(13) . ?
C73 C78 1.3912(11) . ?
C74 F61 1.3349(13) . ?
C74 C75 1.3868(13) . ?
C75 F62 1.3422(15) . ?
C75 C76 1.3886(11) . ?
C76 F63 1.3389(14) . ?
C76 C77 1.3895(13) . ?
C77 F64 1.3428(13) . ?
C77 C78 1.3858(13) . ?
C78 F65 1.3336(15) . ?
Hg8 Se81 2.4656(5) . ?
Hg8 Se82 2.4703(5) . ?
Se81 C79 1.9410(10) . ?
C79 C80 1.3872(14) . ?
C79 C84 1.3882(11) . ?
C80 F66 1.3345(13) . ?
C80 C81 1.3867(12) . ?
C81 F67 1.3415(16) . ?
C81 C82 1.3883(11) . ?
C82 F68 1.3373(15) . ?
C82 C83 1.3881(14) . ?
C83 F69 1.3418(13) . ?
C83 C84 1.3880(12) . ?
C84 F70 1.3315(15) . ?
Se82 C85 1.9465(10) . ?
C85 C86 1.3875(13) . ?
C85 C90 1.3894(11) . ?
C86 F71 1.3347(13) . ?
C86 C87 1.3885(13) . ?
C87 F72 1.3414(15) . ?
C87 C88 1.3879(11) . ?
C88 F73 1.3399(14) . ?
C88 C89 1.3876(14) . ?
C89 F74 1.3430(13) . ?
C89 C90 1.3890(13) . ?
C90 F75 1.3331(15) . ?

loop_
_geom_torsion_atom_site_label_1
_geom_torsion_atom_site_label_2
_geom_torsion_atom_site_label_3
_geom_torsion_atom_site_label_4
_geom_torsion
_geom_torsion_site_symmetry_1
_geom_torsion_site_symmetry_2
_geom_torsion_site_symmetry_3
_geom_torsion_site_symmetry_4
_geom_torsion_publ_flag
Se11 Hg1 Se11 C1 90(6) 2 . . . ?
Hg1 Se11 C1 C2 101.07(13) . . . . ?
Hg1 Se11 C1 C6 -81.92(13) . . . . ?
C6 C1 C2 F1 177.17(17) . . . . ?
Se11 C1 C2 F1 -5.8(2) . . . . ?
C6 C1 C2 C3 2.6(2) . . . . ?
Se11 C1 C2 C3 179.67(12) . . . . ?
F1 C2 C3 F2 4.0(3) . . . . ?
C1 C2 C3 F2 178.69(16) . . . . ?
F1 C2 C3 C4 -176.55(17) . . . . ?
C1 C2 C3 C4 -1.9(2) . . . . ?
F2 C3 C4 F3 -0.3(3) . . . . ?
C2 C3 C4 F3 -179.71(17) . . . . ?
F2 C3 C4 C5 179.29(16) . . . . ?
C2 C3 C4 C5 -0.1(2) . . . . ?
F3 C4 C5 F4 1.1(3) . . . . ?
C3 C4 C5 F4 -178.44(18) . . . . ?
F3 C4 C5 C6 -179.08(17) . . . . ?
C3 C4 C5 C6 1.4(2) . . . . ?
C2 C1 C6 F5 176.94(16) . . . . ?
Se11 C1 C6 F5 -0.1(2) . . . . ?
C2 C1 C6 C5 -1.4(2) . . . . ?
Se11 C1 C6 C5 -178.48(12) . . . . ?
F4 C5 C6 F5 0.8(3) . . . . ?
C4 C5 C6 F5 -178.98(16) . . . . ?
F4 C5 C6 C1 179.23(18) . . . . ?
C4 C5 C6 C1 -0.6(2) . . . . ?
Se22 Hg2 Se21 C7 -104.47(18) . . . . ?
Hg2 Se21 C7 C8 102.29(13) . . . . ?
Hg2 Se21 C7 C12 -77.55(13) . . . . ?
C12 C7 C8 F6 179.22(18) . . . . ?
Se21 C7 C8 F6 -0.6(2) . . . . ?
C12 C7 C8 C9 -1.1(2) . . . . ?
Se21 C7 C8 C9 179.05(13) . . . . ?
F6 C8 C9 F7 -1.5(3) . . . . ?
C7 C8 C9 F7 178.86(16) . . . . ?
F6 C8 C9 C10 -179.34(18) . . . . ?
C7 C8 C9 C10 1.0(2) . . . . ?
F7 C9 C10 F8 0.6(3) . . . . ?
C8 C9 C10 F8 178.47(17) . . . . ?
F7 C9 C10 C11 -178.02(16) . . . . ?
C8 C9 C10 C11 -0.1(2) . . . . ?
F8 C10 C11 F9 2.2(3) . . . . ?
C9 C10 C11 F9 -179.19(18) . . . . ?
F8 C10 C11 C12 -179.18(17) . . . . ?
C9 C10 C11 C12 -0.6(2) . . . . ?
F9 C11 C12 F10 -1.5(3) . . . . ?
C10 C11 C12 F10 179.92(16) . . . . ?
F9 C11 C12 C7 179.03(18) . . . . ?
C10 C11 C12 C7 0.4(3) . . . . ?
C8 C7 C12 F10 -179.06(17) . . . . ?
Se21 C7 C12 F10 0.8(2) . . . . ?
C8 C7 C12 C11 0.4(2) . . . . ?
Se21 C7 C12 C11 -179.75(13) . . . . ?
Se21 Hg2 Se22 C13 -65.53(18) . . . . ?
Hg2 Se22 C13 C14 -99.90(13) . . . . ?
Hg2 Se22 C13 C18 79.66(13) . . . . ?
C18 C13 C14 F11 -178.52(17) . . . . ?
Se22 C13 C14 F11 1.0(2) . . . . ?
C18 C13 C14 C15 1.2(2) . . . . ?
Se22 C13 C14 C15 -179.25(13) . . . . ?
F11 C14 C15 F12 1.3(3) . . . . ?
C13 C14 C15 F12 -178.42(16) . . . . ?
F11 C14 C15 C16 177.69(17) . . . . ?
C13 C14 C15 C16 -2.0(2) . . . . ?
F12 C15 C16 F13 -1.4(3) . . . . ?
C14 C15 C16 F13 -177.79(17) . . . . ?
F12 C15 C16 C17 178.58(16) . . . . ?
C14 C15 C16 C17 2.2(2) . . . . ?
F13 C16 C17 F14 -0.9(3) . . . . ?
C15 C16 C17 F14 179.14(18) . . . . ?
F13 C16 C17 C18 178.44(17) . . . . ?
C15 C16 C17 C18 -1.6(2) . . . . ?
F14 C17 C18 F15 -1.7(3) . . . . ?
C16 C17 C18 F15 178.98(16) . . . . ?
F14 C17 C18 C13 -179.97(18) . . . . ?
C16 C17 C18 C13 0.7(2) . . . . ?
C14 C13 C18 F15 -178.73(16) . . . . ?
Se22 C13 C18 F15 1.7(2) . . . . ?
C14 C13 C18 C17 -0.6(2) . . . . ?
Se22 C13 C18 C17 179.89(12) . . . . ?
Se32 Hg3A Se31 C19A -114.21(15) . . . . ?
Hg3A Se31 C19A C20A 104.81(5) . . . . ?
Hg3A Se31 C19A C24A -74.19(5) . . . . ?
C24A C19A C20A F16A -179.33(17) . . . . ?
Se31 C19A C20A F16A 1.68(18) . . . . ?
C24A C19A C20A C21A 0.0 . . . . ?
Se31 C19A C20A C21A -178.99(7) . . . . ?
F16A C20A C21A F17A -0.9(2) . . . . ?
C19A C20A C21A F17A 179.77(18) . . . . ?
F16A C20A C21A C22A 179.35(17) . . . . ?
C19A C20A C21A C22A 0.0 . . . . ?
F17A C21A C22A F18A -2.11(17) . . . . ?
C20A C21A C22A F18A 177.67(19) . . . . ?
F17A C21A C22A C23A -179.77(18) . . . . ?
C20A C21A C22A C23A 0.0 . . . . ?
F18A C22A C23A F19A 2.3(2) . . . . ?
C21A C22A C23A F19A 179.97(19) . . . . ?
F18A C22A C23A C24A -177.65(19) . . . . ?
C21A C22A C23A C24A 0.0 . . . . ?
F19A C23A C24A F20A -0.8(2) . . . . ?
C22A C23A C24A F20A 179.20(14) . . . . ?
F19A C23A C24A C19A -179.97(19) . . . . ?
C22A C23A C24A C19A 0.0 . . . . ?
C20A C19A C24A F20A -179.18(14) . . . . ?
Se31 C19A C24A F20A -0.18(14) . . . . ?
C20A C19A C24A C23A 0.0 . . . . ?
Se31 C19A C24A C23A 179.01(7) . . . . ?
Se31 Hg3A Se32 C25A -43.05(16) . . . . ?
Hg3A Se32 C25A C26A -100.53(5) . . . . ?
Hg3A Se32 C25A C30A 80.05(4) . . . . ?
C30A C25A C26A F21A 179.28(15) . . . . ?
Se32 C25A C26A F21A -0.14(16) . . . . ?
C30A C25A C26A C27A 0.0 . . . . ?
Se32 C25A C26A C27A -179.42(6) . . . . ?
F21A C26A C27A F22A 2.58(17) . . . . ?
C25A C26A C27A F22A -178.12(17) . . . . ?
F21A C26A C27A C28A -179.30(15) . . . . ?
C25A C26A C27A C28A 0.0 . . . . ?
F22A C27A C28A F23A 0.86(16) . . . . ?
C26A C27A C28A F23A -177.26(17) . . . . ?
F22A C27A C28A C29A 178.12(17) . . . . ?
C26A C27A C28A C29A 0.0 . . . . ?
F23A C28A C29A F24A -3.55(18) . . . . ?
C27A C28A C29A F24A 179.21(16) . . . . ?
F23A C28A C29A C30A 177.24(17) . . . . ?
C27A C28A C29A C30A 0.0 . . . . ?
F24A C29A C30A F25A -0.96(17) . . . . ?
C28A C29A C30A F25A 178.25(13) . . . . ?
F24A C29A C30A C25A -179.20(16) . . . . ?
C28A C29A C30A C25A 0.0 . . . . ?
C26A C25A C30A F25A -178.16(13) . . . . ?
Se32 C25A C30A F25A 1.25(12) . . . . ?
C26A C25A C30A C29A 0.0 . . . . ?
Se32 C25A C30A C29A 179.42(6) . . . . ?
Se34 Hg3B Se33 C19B 38.4(13) . . . . ?
Hg3B Se33 C19B C20B 79.40(7) . . . . ?
Hg3B Se33 C19B C24B -104.58(6) . . . . ?
C24B C19B C20B F16B -175.96(19) . . . . ?
Se33 C19B C20B F16B 0.04(19) . . . . ?
C24B C19B C20B C21B 0.0 . . . . ?
Se33 C19B C20B C21B 176.01(8) . . . . ?
F16B C20B C21B F17B -7.7(3) . . . . ?
C19B C20B C21B F17B 176.2(2) . . . . ?
F16B C20B C21B C22B 176.08(19) . . . . ?
C19B C20B C21B C22B 0.0 . . . . ?
F17B C21B C22B F18B -5.1(2) . . . . ?
C20B C21B C22B F18B 171.1(2) . . . . ?
F17B C21B C22B C23B -176.2(2) . . . . ?
C20B C21B C22B C23B 0.0 . . . . ?
F18B C22B C23B F19B 7.5(2) . . . . ?
C21B C22B C23B F19B 178.5(2) . . . . ?
F18B C22B C23B C24B -171.0(2) . . . . ?
C21B C22B C23B C24B 0.0 . . . . ?
F19B C23B C24B F20B 5.4(3) . . . . ?
C22B C23B C24B F20B -176.1(2) . . . . ?
F19B C23B C24B C19B -178.5(2) . . . . ?
C22B C23B C24B C19B 0.0 . . . . ?
C20B C19B C24B F20B 176.0(2) . . . . ?
Se33 C19B C24B F20B -0.1(2) . . . . ?
C20B C19B C24B C23B 0.0 . . . . ?
Se33 C19B C24B C23B -176.03(8) . . . . ?
Se33 Hg3B Se34 C25B -168.9(12) . . . . ?
Hg3B Se34 C25B C26B -88.03(7) . . . . ?
Hg3B Se34 C25B C30B 93.76(6) . . . . ?
C30B C25B C26B F21B -171.35(19) . . . . ?
Se34 C25B C26B F21B 10.4(2) . . . . ?
C30B C25B C26B C27B 0.0 . . . . ?
Se34 C25B C26B C27B -178.21(8) . . . . ?
F21B C26B C27B F22B -6.6(2) . . . . ?
C25B C26B C27B F22B -178.21(19) . . . . ?
F21B C26B C27B C28B 171.59(18) . . . . ?
C25B C26B C27B C28B 0.0 . . . . ?
F22B C27B C28B F23B -4.2(2) . . . . ?
C26B C27B C28B F23B 177.6(2) . . . . ?
F22B C27B C28B C29B 178.21(19) . . . . ?
C26B C27B C28B C29B 0.0 . . . . ?
F23B C28B C29B F24B -0.2(3) . . . . ?
C27B C28B C29B F24B 177.4(2) . . . . ?
F23B C28B C29B C30B -177.6(2) . . . . ?
C27B C28B C29B C30B 0.0 . . . . ?
F24B C29B C30B F25B 7.0(3) . . . . ?
C28B C29B C30B F25B -175.63(16) . . . . ?
F24B C29B C30B C25B -177.4(2) . . . . ?
C28B C29B C30B C25B 0.0 . . . . ?
C26B C25B C30B F25B 175.45(17) . . . . ?
Se34 C25B C30B F25B -6.34(16) . . . . ?
C26B C25B C30B C29B 0.0 . . . . ?
Se34 C25B C30B C29B 178.21(8) . . . . ?
Se42 Hg4A Se41 C31A 90.34(9) . . . . ?
Hg4A Se41 C31A C32A 70.00(5) . . . . ?
Hg4A Se41 C31A C36A -110.29(5) . . . . ?
C36A C31A C32A F26A -176.97(13) . . . . ?
Se41 C31A C32A F26A 2.74(12) . . . . ?
C36A C31A C32A C33A 0.0 . . . . ?
Se41 C31A C32A C33A 179.70(6) . . . . ?
F26A C32A C33A F27A -4.17(18) . . . . ?
C31A C32A C33A F27A 178.80(17) . . . . ?
F26A C32A C33A C34A 177.02(13) . . . . ?
C31A C32A C33A C34A 0.0 . . . . ?
F27A C33A C34A F28A -0.47(17) . . . . ?
C32A C33A C34A F28A 178.35(18) . . . . ?
F27A C33A C34A C35A -178.82(16) . . . . ?
C32A C33A C34A C35A 0.0 . . . . ?
F28A C34A C35A F29A 0.57(15) . . . . ?
C33A C34A C35A F29A 178.92(17) . . . . ?
F28A C34A C35A C36A -178.35(18) . . . . ?
C33A C34A C35A C36A 0.0 . . . . ?
F29A C35A C36A F30A 1.71(18) . . . . ?
C34A C35A C36A F30A -179.39(14) . . . . ?
F29A C35A C36A C31A -178.90(17) . . . . ?
C34A C35A C36A C31A 0.0 . . . . ?
C32A C31A C36A F30A 179.37(15) . . . . ?
Se41 C31A C36A F30A -0.34(15) . . . . ?
C32A C31A C36A C35A 0.0 . . . . ?
Se41 C31A C36A C35A -179.71(6) . . . . ?
Se41 Hg4A Se42 C37A 155.78(8) . . . . ?
Hg4A Se42 C37A C38A -92.22(5) . . . . ?
Hg4A Se42 C37A C42A 89.69(4) . . . . ?
C42A C37A C38A F31A -179.46(14) . . . . ?
Se42 C37A C38A F31A 2.44(14) . . . . ?
C42A C37A C38A C39A 0.0 . . . . ?
Se42 C37A C38A C39A -178.10(5) . . . . ?
F31A C38A C39A F32A -0.22(16) . . . . ?
C37A C38A C39A F32A -179.70(15) . . . . ?
F31A C38A C39A C40A 179.48(13) . . . . ?
C37A C38A C39A C40A 0.0 . . . . ?
F32A C39A C40A F33A -0.27(15) . . . . ?
C38A C39A C40A F33A -179.97(16) . . . . ?
F32A C39A C40A C41A 179.70(15) . . . . ?
C38A C39A C40A C41A 0.0 . . . . ?
F33A C40A C41A F34A -1.93(17) . . . . ?
C39A C40A C41A F34A 178.10(14) . . . . ?
F33A C40A C41A C42A 179.97(16) . . . . ?
C39A C40A C41A C42A 0.0 . . . . ?
F34A C41A C42A F35A 2.73(16) . . . . ?
C40A C41A C42A F35A -179.19(12) . . . . ?
F34A C41A C42A C37A -178.08(14) . . . . ?
C40A C41A C42A C37A 0.0 . . . . ?
C38A C37A C42A F35A 179.16(12) . . . . ?
Se42 C37A C42A F35A -2.75(12) . . . . ?
C38A C37A C42A C41A 0.0 . . . . ?
Se42 C37A C42A C41A 178.09(5) . . . . ?
Se54 Hg5B Se53 C43B 168.04(17) . . . . ?
Hg5B Se53 C43B C44B -93.93(6) . . . . ?
Hg5B Se53 C43B C48B 90.66(5) . . . . ?
C48B C43B C44B F36B -176.01(19) . . . . ?
Se53 C43B C44B F36B 8.60(19) . . . . ?
C48B C43B C44B C45B 0.0 . . . . ?
Se53 C43B C44B C45B -175.40(7) . . . . ?
F36B C44B C45B F37B 4.0(2) . . . . ?
C43B C44B C45B F37B -172.12(17) . . . . ?
F36B C44B C45B C46B 176.11(18) . . . . ?
C43B C44B C45B C46B 0.0 . . . . ?
F37B C45B C46B F38B 2.77(18) . . . . ?
C44B C45B C46B F38B -169.32(18) . . . . ?
F37B C45B C46B C47B 172.09(17) . . . . ?
C44B C45B C46B C47B 0.0 . . . . ?
F38B C46B C47B F39B -19.6(2) . . . . ?
C45B C46B C47B F39B 171.02(18) . . . . ?
F38B C46B C47B C48B 169.34(18) . . . . ?
C45B C46B C47B C48B 0.0 . . . . ?
F39B C47B C48B F40B -0.9(2) . . . . ?
C46B C47B C48B F40B 170.08(14) . . . . ?
F39B C47B C48B C43B -170.98(18) . . . . ?
C46B C47B C48B C43B 0.0 . . . . ?
C44B C43B C48B F40B -169.67(14) . . . . ?
Se53 C43B C48B F40B 5.75(14) . . . . ?
C44B C43B C48B C47B 0.0 . . . . ?
Se53 C43B C48B C47B 175.42(7) . . . . ?
Se53 Hg5B Se54 C49B 81.3(2) . . . . ?
Hg5B Se54 C49B C50B 70.68(6) . . . . ?
Hg5B Se54 C49B C54B -111.19(6) . . . . ?
C54B C49B C50B F41B -177.54(17) . . . . ?
Se54 C49B C50B F41B 0.58(16) . . . . ?
C54B C49B C50B C51B 0.0 . . . . ?
Se54 C49B C50B C51B 178.12(8) . . . . ?
F41B C50B C51B F42B -8.0(3) . . . . ?
C49B C50B C51B F42B 174.4(2) . . . . ?
F41B C50B C51B C52B 177.60(16) . . . . ?
C49B C50B C51B C52B 0.0 . . . . ?
F42B C51B C52B F43B 2.8(2) . . . . ?
C50B C51B C52B F43B 177.3(2) . . . . ?
F42B C51B C52B C53B -174.5(2) . . . . ?
C50B C51B C52B C53B 0.0 . . . . ?
F43B C52B C53B F44B -1.10(19) . . . . ?
C51B C52B C53B F44B 176.2(2) . . . . ?
F43B C52B C53B C54B -177.3(2) . . . . ?
C51B C52B C53B C54B 0.0 . . . . ?
F44B C53B C54B F45B 3.2(3) . . . . ?
C52B C53B C54B F45B 179.4(2) . . . . ?
F44B C53B C54B C49B -176.2(2) . . . . ?
C52B C53B C54B C49B 0.0 . . . . ?
C50B C49B C54B F45B -179.4(2) . . . . ?
Se54 C49B C54B F45B 2.5(3) . . . . ?
C50B C49B C54B C53B 0.0 . . . . ?
Se54 C49B C54B C53B -178.14(8) . . . . ?
Se44 Hg4B Se43 C31B -114.9(4) . . . . ?
Hg4B Se43 C31B C32B -67.61(10) . . . . ?
Hg4B Se43 C31B C36B 113.87(8) . . . . ?
C36B C31B C32B F26B 170.80(16) . . . . ?
Se43 C31B C32B F26B -7.71(17) . . . . ?
C36B C31B C32B C33B 0.0 . . . . ?
Se43 C31B C32B C33B -178.51(9) . . . . ?
F26B C32B C33B F27B 20.6(2) . . . . ?
C31B C32B C33B F27B -168.3(2) . . . . ?
F26B C32B C33B C34B -171.06(15) . . . . ?
C31B C32B C33B C34B 0.0 . . . . ?
F27B C33B C34B F28B -13.8(2) . . . . ?
C32B C33B C34B F28B 177.9(2) . . . . ?
F27B C33B C34B C35B 168.4(2) . . . . ?
C32B C33B C34B C35B 0.0 . . . . ?
F28B C34B C35B F29B -8.1(3) . . . . ?
C33B C34B C35B F29B 169.8(3) . . . . ?
F28B C34B C35B C36B -177.9(2) . . . . ?
C33B C34B C35B C36B 0.0 . . . . ?
F29B C35B C36B F30B 19.7(4) . . . . ?
C34B C35B C36B F30B -170.6(4) . . . . ?
F29B C35B C36B C31B -169.7(3) . . . . ?
C34B C35B C36B C31B 0.0 . . . . ?
C32B C31B C36B F30B 170.2(4) . . . . ?
Se43 C31B C36B F30B -11.3(4) . . . . ?
C32B C31B C36B C35B 0.0 . . . . ?
Se43 C31B C36B C35B 178.52(9) . . . . ?
Se43 Hg4B Se44 C37B -154.2(3) . . . . ?
Hg4B Se44 C37B C38B 103.50(9) . . . . ?
Hg4B Se44 C37B C42B -71.04(12) . . . . ?
C42B C37B C38B F31B 177.7(2) . . . . ?
Se44 C37B C38B F31B 3.2(2) . . . . ?
C42B C37B C38B C39B 0.0 . . . . ?
Se44 C37B C38B C39B -174.49(10) . . . . ?
F31B C38B C39B F32B -8.2(2) . . . . ?
C37B C38B C39B F32B 169.59(19) . . . . ?
F31B C38B C39B C40B -177.8(2) . . . . ?
C37B C38B C39B C40B 0.0 . . . . ?
F32B C39B C40B F33B 12.7(3) . . . . ?
C38B C39B C40B F33B -177.7(3) . . . . ?
F32B C39B C40B C41B -169.60(19) . . . . ?
C38B C39B C40B C41B 0.0 . . . . ?
F33B C40B C41B F34B 1.2(3) . . . . ?
C39B C40B C41B F34B -176.4(2) . . . . ?
F33B C40B C41B C42B 177.7(3) . . . . ?
C39B C40B C41B C42B 0.0 . . . . ?
F34B C41B C42B F35B -13.8(2) . . . . ?
C40B C41B C42B F35B 169.75(12) . . . . ?
F34B C41B C42B C37B 176.4(2) . . . . ?
C40B C41B C42B C37B 0.0 . . . . ?
C38B C37B C42B F35B -169.40(12) . . . . ?
Se44 C37B C42B F35B 5.17(13) . . . . ?
C38B C37B C42B C41B 0.0 . . . . ?
Se44 C37B C42B C41B 174.57(11) . . . . ?
Se52 Hg5A Se51 C43A -159.53(8) . . . . ?
Hg5A Se51 C43A C44A 91.76(5) . . . . ?
Hg5A Se51 C43A C48A -90.90(4) . . . . ?
C48A C43A C44A F36A 179.66(16) . . . . ?
Se51 C43A C44A F36A -2.99(16) . . . . ?
C48A C43A C44A C45A 0.0 . . . . ?
Se51 C43A C44A C45A 177.35(6) . . . . ?
F36A C44A C45A F37A 0.23(18) . . . . ?
C43A C44A C45A F37A 179.90(17) . . . . ?
F36A C44A C45A C46A -179.67(15) . . . . ?
C43A C44A C45A C46A 0.0 . . . . ?
F37A C45A C46A F38A 1.08(17) . . . . ?
C44A C45A C46A F38A -179.02(18) . . . . ?
F37A C45A C46A C47A -179.90(17) . . . . ?
C44A C45A C46A C47A 0.0 . . . . ?
F38A C46A C47A F39A 1.2(2) . . . . ?
C45A C46A C47A F39A -177.85(16) . . . . ?
F38A C46A C47A C48A 179.02(18) . . . . ?
C45A C46A C47A C48A 0.0 . . . . ?
F39A C47A C48A F40A -3.30(17) . . . . ?
C46A C47A C48A F40A 178.87(13) . . . . ?
F39A C47A C48A C43A 177.83(16) . . . . ?
C46A C47A C48A C43A 0.0 . . . . ?
C44A C43A C48A F40A -178.82(13) . . . . ?
Se51 C43A C48A F40A 3.86(13) . . . . ?
C44A C43A C48A C47A 0.0 . . . . ?
Se51 C43A C48A C47A -177.32(6) . . . . ?
Se51 Hg5A Se52 C49A -90.40(9) . . . . ?
Hg5A Se52 C49A C50A -67.57(5) . . . . ?
Hg5A Se52 C49A C54A 111.42(5) . . . . ?
C54A C49A C50A F41A -179.95(15) . . . . ?
Se52 C49A C50A F41A -0.98(14) . . . . ?
C54A C49A C50A C51A 0.0 . . . . ?
Se52 C49A C50A C51A 178.97(7) . . . . ?
F41A C50A C51A F42A 0.3(2) . . . . ?
C49A C50A C51A F42A -179.62(19) . . . . ?
F41A C50A C51A C52A 179.96(15) . . . . ?
C49A C50A C51A C52A 0.0 . . . . ?
F42A C51A C52A F43A -1.17(19) . . . . ?
C50A C51A C52A F43A 179.21(19) . . . . ?
F42A C51A C52A C53A 179.63(18) . . . . ?
C50A C51A C52A C53A 0.0 . . . . ?
F43A C52A C53A F44A -3.54(18) . . . . ?
C51A C52A C53A F44A 175.66(19) . . . . ?
F43A C52A C53A C54A -179.20(19) . . . . ?
C51A C52A C53A C54A 0.0 . . . . ?
F44A C53A C54A F45A 6.9(2) . . . . ?
C52A C53A C54A F45A -177.46(16) . . . . ?
F44A C53A C54A C49A -175.63(19) . . . . ?
C52A C53A C54A C49A 0.0 . . . . ?
C50A C49A C54A F45A 177.38(17) . . . . ?
Se52 C49A C54A F45A -1.62(17) . . . . ?
C50A C49A C54A C53A 0.0 . . . . ?
Se52 C49A C54A C53A -179.00(6) . . . . ?
Se64 Hg6B Se63 C55B -108.74(15) . . . . ?
Hg6B Se63 C55B C56B -71.89(5) . . . . ?
Hg6B Se63 C55B C60B 106.43(5) . . . . ?
C60B C55B C56B F46B 179.79(16) . . . . ?
Se63 C55B C56B F46B -1.92(16) . . . . ?
C60B C55B C56B C57B 0.0 . . . . ?
Se63 C55B C56B C57B 178.30(7) . . . . ?
F46B C56B C57B F47B 1.9(2) . . . . ?
C55B C56B C57B F47B -178.34(19) . . . . ?
F46B C56B C57B C58B -179.79(15) . . . . ?
C55B C56B C57B C58B 0.0 . . . . ?
F47B C57B C58B F48B 0.4(2) . . . . ?
C56B C57B C58B F48B -177.9(2) . . . . ?
F47B C57B C58B C59B 178.33(19) . . . . ?
C56B C57B C58B C59B 0.0 . . . . ?
F48B C58B C59B F49B -3.01(19) . . . . ?
C57B C58B C59B F49B 179.1(2) . . . . ?
F48B C58B C59B C60B 177.9(2) . . . . ?
C57B C58B C59B C60B 0.0 . . . . ?
F49B C59B C60B F50B 0.8(2) . . . . ?
C58B C59B C60B F50B 179.90(18) . . . . ?
F49B C59B C60B C55B -179.1(2) . . . . ?
C58B C59B C60B C55B 0.0 . . . . ?
C56B C55B C60B F50B -179.90(19) . . . . ?
Se63 C55B C60B F50B 1.75(19) . . . . ?
C56B C55B C60B C59B 0.0 . . . . ?
Se63 C55B C60B C59B -178.35(7) . . . . ?
Se63 Hg6B Se64 C61B -137.91(14) . . . . ?
Hg6B Se64 C61B C62B 94.81(6) . . . . ?
Hg6B Se64 C61B C66B -88.90(5) . . . . ?
C66B C61B C62B F51B -179.10(17) . . . . ?
Se64 C61B C62B F51B -2.80(17) . . . . ?
C66B C61B C62B C63B 0.0 . . . . ?
Se64 C61B C62B C63B 176.30(6) . . . . ?
F51B C62B C63B F52B 0.41(19) . . . . ?
C61B C62B C63B F52B -178.72(18) . . . . ?
F51B C62B C63B C64B 179.12(16) . . . . ?
C61B C62B C63B C64B 0.0 . . . . ?
F52B C63B C64B F53B -1.54(18) . . . . ?
C62B C63B C64B F53B 179.74(19) . . . . ?
F52B C63B C64B C65B 178.72(18) . . . . ?
C62B C63B C64B C65B 0.0 . . . . ?
F53B C64B C65B F54B -0.2(2) . . . . ?
C63B C64B C65B F54B 179.56(17) . . . . ?
F53B C64B C65B C66B -179.74(19) . . . . ?
C63B C64B C65B C66B 0.0 . . . . ?
F54B C65B C66B F55B -7.31(19) . . . . ?
C64B C65B C66B F55B 172.24(14) . . . . ?
F54B C65B C66B C61B -179.55(17) . . . . ?
C64B C65B C66B C61B 0.0 . . . . ?
C62B C61B C66B F55B -171.86(15) . . . . ?
Se64 C61B C66B F55B 11.86(14) . . . . ?
C62B C61B C66B C65B 0.0 . . . . ?
Se64 C61B C66B C65B -176.28(6) . . . . ?
Se62 Hg6A Se61 C55A 91.24(18) . . . . ?
Hg6A Se61 C55A C56A -104.42(7) . . . . ?
Hg6A Se61 C55A C60A 74.64(6) . . . . ?
C60A C55A C56A F46A -177.5(2) . . . . ?
Se61 C55A C56A F46A 1.5(2) . . . . ?
C60A C55A C56A C57A 0.0 . . . . ?
Se61 C55A C56A C57A 179.05(8) . . . . ?
F46A C56A C57A F47A 1.1(3) . . . . ?
C55A C56A C57A F47A -176.5(2) . . . . ?
F46A C56A C57A C58A 177.6(2) . . . . ?
C55A C56A C57A C58A 0.0 . . . . ?
F47A C57A C58A F48A -1.35(19) . . . . ?
C56A C57A C58A F48A -177.8(2) . . . . ?
F47A C57A C58A C59A 176.5(2) . . . . ?
C56A C57A C58A C59A 0.0 . . . . ?
F48A C58A C59A F49A -6.1(3) . . . . ?
C57A C58A C59A F49A 176.1(3) . . . . ?
F48A C58A C59A C60A 177.8(2) . . . . ?
C57A C58A C59A C60A 0.0 . . . . ?
F49A C59A C60A F50A 2.2(3) . . . . ?
C58A C59A C60A F50A 178.30(16) . . . . ?
F49A C59A C60A C55A -176.1(3) . . . . ?
C58A C59A C60A C55A 0.0 . . . . ?
C56A C55A C60A F50A -178.23(17) . . . . ?
Se61 C55A C60A F50A 2.70(16) . . . . ?
C56A C55A C60A C59A 0.0 . . . . ?
Se61 C55A C60A C59A -179.07(8) . . . . ?
Se61 Hg6A Se62 C61A 69.46(19) . . . . ?
Hg6A Se62 C61A C62A 97.34(6) . . . . ?
Hg6A Se62 C61A C66A -83.56(5) . . . . ?
C66A C61A C62A F51A 175.76(19) . . . . ?
Se62 C61A C62A F51A -5.1(2) . . . . ?
C66A C61A C62A C63A 0.0 . . . . ?
Se62 C61A C62A C63A 179.10(7) . . . . ?
F51A C62A C63A F52A -2.2(2) . . . . ?
C61A C62A C63A F52A 173.64(18) . . . . ?
F51A C62A C63A C64A -175.88(19) . . . . ?
C61A C62A C63A C64A 0.0 . . . . ?
F52A C63A C64A F53A 1.40(18) . . . . ?
C62A C63A C64A F53A 175.06(19) . . . . ?
F52A C63A C64A C65A -173.66(18) . . . . ?
C62A C63A C64A C65A 0.0 . . . . ?
F53A C64A C65A F54A 8.0(2) . . . . ?
C63A C64A C65A F54A -177.0(2) . . . . ?
F53A C64A C65A C66A -175.1(2) . . . . ?
C63A C64A C65A C66A 0.0 . . . . ?
F54A C65A C66A F55A 7.9(2) . . . . ?
C64A C65A C66A F55A -169.03(14) . . . . ?
F54A C65A C66A C61A 176.9(2) . . . . ?
C64A C65A C66A C61A 0.0 . . . . ?
C62A C61A C66A F55A 168.60(14) . . . . ?
Se62 C61A C66A F55A -10.50(13) . . . . ?
C62A C61A C66A C65A 0.0 . . . . ?
Se62 C61A C66A C65A -179.10(7) . . . . ?
Se72 Hg7 Se71 C67 55.80(14) . . . . ?
Hg7 Se71 C67 C72 -83.12(13) . . . . ?
Hg7 Se71 C67 C68 101.59(13) . . . . ?
C72 C67 C68 F56 -178.74(18) . . . . ?
Se71 C67 C68 F56 -3.4(2) . . . . ?
C72 C67 C68 C69 1.9(2) . . . . ?
Se71 C67 C68 C69 177.25(13) . . . . ?
F56 C68 C69 F57 -2.1(3) . . . . ?
C67 C68 C69 F57 177.23(16) . . . . ?
F56 C68 C69 C70 -177.89(18) . . . . ?
C67 C68 C69 C70 1.5(3) . . . . ?
F57 C69 C70 F58 2.7(3) . . . . ?
C68 C69 C70 F58 178.48(17) . . . . ?
F57 C69 C70 C71 -179.71(16) . . . . ?
C68 C69 C70 C71 -3.9(2) . . . . ?
F58 C70 C71 F59 -0.2(3) . . . . ?
C69 C70 C71 F59 -177.76(18) . . . . ?
F58 C70 C71 C72 -179.37(17) . . . . ?
C69 C70 C71 C72 3.1(2) . . . . ?
C68 C67 C72 F60 179.85(17) . . . . ?
Se71 C67 C72 F60 4.5(2) . . . . ?
C68 C67 C72 C71 -2.8(2) . . . . ?
Se71 C67 C72 C71 -178.15(13) . . . . ?
F59 C71 C72 F60 -1.4(3) . . . . ?
C70 C71 C72 F60 177.78(16) . . . . ?
F59 C71 C72 C67 -178.86(18) . . . . ?
C70 C71 C72 C67 0.3(3) . . . . ?
Se71 Hg7 Se72 C73 107.12(13) . . . . ?
Hg7 Se72 C73 C74 -107.15(14) . . . . ?
Hg7 Se72 C73 C78 76.23(14) . . . . ?
C78 C73 C74 F61 179.7(2) . . . . ?
Se72 C73 C74 F61 3.0(3) . . . . ?
C78 C73 C74 C75 -4.1(3) . . . . ?
Se72 C73 C74 C75 179.25(13) . . . . ?
F61 C74 C75 F62 -1.4(3) . . . . ?
C73 C74 C75 F62 -177.69(17) . . . . ?
F61 C74 C75 C76 -179.33(19) . . . . ?
C73 C74 C75 C76 4.3(3) . . . . ?
F62 C75 C76 F63 2.6(3) . . . . ?
C74 C75 C76 F63 -179.41(17) . . . . ?
F62 C75 C76 C77 179.89(17) . . . . ?
C74 C75 C76 C77 -2.1(3) . . . . ?
F63 C76 C77 F64 -1.5(3) . . . . ?
C75 C76 C77 F64 -178.83(19) . . . . ?
F63 C76 C77 C78 177.05(17) . . . . ?
C75 C76 C77 C78 -0.2(3) . . . . ?
F64 C77 C78 F65 -1.3(3) . . . . ?
C76 C77 C78 F65 -179.82(17) . . . . ?
F64 C77 C78 C73 179.0(2) . . . . ?
C76 C77 C78 C73 0.4(3) . . . . ?
C74 C73 C78 F65 -178.03(17) . . . . ?
Se72 C73 C78 F65 -1.3(2) . . . . ?
C74 C73 C78 C77 1.7(3) . . . . ?
Se72 C73 C78 C77 178.42(13) . . . . ?
Se82 Hg8 Se81 C79 67.0(4) . . . . ?
Hg8 Se81 C79 C80 100.04(13) . . . . ?
Hg8 Se81 C79 C84 -80.59(13) . . . . ?
C84 C79 C80 F66 178.34(17) . . . . ?
Se81 C79 C80 F66 -2.3(2) . . . . ?
C84 C79 C80 C81 0.4(2) . . . . ?
Se81 C79 C80 C81 179.77(13) . . . . ?
F66 C80 C81 F67 -1.5(3) . . . . ?
C79 C80 C81 F67 176.51(16) . . . . ?
F66 C80 C81 C82 -177.49(17) . . . . ?
C79 C80 C81 C82 0.5(2) . . . . ?
F67 C81 C82 F68 1.0(3) . . . . ?
C80 C81 C82 F68 177.03(17) . . . . ?
F67 C81 C82 C83 -177.01(16) . . . . ?
C80 C81 C82 C83 -1.0(2) . . . . ?
F68 C82 C83 F69 3.8(3) . . . . ?
C81 C82 C83 F69 -178.17(18) . . . . ?
F68 C82 C83 C84 -177.41(17) . . . . ?
C81 C82 C83 C84 0.6(2) . . . . ?
F69 C83 C84 F70 -1.4(3) . . . . ?
C82 C83 C84 F70 179.84(16) . . . . ?
F69 C83 C84 C79 179.05(18) . . . . ?
C82 C83 C84 C79 0.3(2) . . . . ?
C80 C79 C84 F70 179.67(16) . . . . ?
Se81 C79 C84 F70 0.3(2) . . . . ?
C80 C79 C84 C83 -0.8(2) . . . . ?
Se81 C79 C84 C83 179.85(13) . . . . ?
Se81 Hg8 Se82 C85 107.5(4) . . . . ?
Hg8 Se82 C85 C86 -100.36(13) . . . . ?
Hg8 Se82 C85 C90 80.51(13) . . . . ?
C90 C85 C86 F71 -178.09(17) . . . . ?
Se82 C85 C86 F71 2.8(2) . . . . ?
C90 C85 C86 C87 0.3(2) . . . . ?
Se82 C85 C86 C87 -178.83(12) . . . . ?
F71 C86 C87 F72 -0.3(3) . . . . ?
C85 C86 C87 F72 -178.74(16) . . . . ?
F71 C86 C87 C88 176.81(17) . . . . ?
C85 C86 C87 C88 -1.6(2) . . . . ?
F72 C87 C88 F73 -1.5(3) . . . . ?
C86 C87 C88 F73 -178.63(17) . . . . ?
F72 C87 C88 C89 178.99(16) . . . . ?
C86 C87 C88 C89 1.9(2) . . . . ?
F73 C88 C89 F74 -0.1(3) . . . . ?
C87 C88 C89 F74 179.43(18) . . . . ?
F73 C88 C89 C90 179.70(17) . . . . ?
C87 C88 C89 C90 -0.8(2) . . . . ?
F74 C89 C90 F75 1.6(3) . . . . ?
C88 C89 C90 F75 -178.19(16) . . . . ?
F74 C89 C90 C85 179.24(18) . . . . ?
C88 C89 C90 C85 -0.5(2) . . . . ?
C86 C85 C90 F75 178.35(16) . . . . ?
Se82 C85 C90 F75 -2.5(2) . . . . ?
C86 C85 C90 C89 0.8(2) . . . . ?
Se82 C85 C90 C89 179.92(12) . . . . ?
